data_7019615
loop_
_publ_author_name
'Richards, Anne F.'
'Aprile, Antonino'
'Hogan, Conor F.'

_publ_section_title
;
 A 1D Schiff base zinc polymer as a versatile metallo-ligand for the
 synthesis of polynuclear zinc cages.
;
_journal_issue 27
_journal_name_full 'Dalton transactions (Cambridge, England : 2003)'
_journal_page_first 8361
_journal_page_last 8367
_journal_paper_doi 10.1039/c2dt30715d
_journal_volume 41
_journal_year 2012
_chemical_formula_sum 'C76 H92 Fe4 N4 O16 Zn8'
_chemical_formula_weight 2063.90
_chemical_name_common '[(NO)2zN8(FcCO2)4]'
_chemical_name_systematic
;
?
;
_space_group_IT_number 2
_symmetry_cell_setting triclinic
_symmetry_space_group_name_Hall '-P 1'
_symmetry_space_group_name_H-M 'P -1'
_atom_sites_solution_hydrogens geom
_atom_sites_solution_primary direct
_atom_sites_solution_secondary difmap
_audit_creation_method SHELXL-97
_cell_angle_alpha 78.762(7)
_cell_angle_beta 85.067(7)
_cell_angle_gamma 87.677(7)
_cell_formula_units_Z 2
_cell_length_a 12.9401(11)
_cell_length_b 14.8409(13)
_cell_length_c 25.1129(18)
_cell_measurement_reflns_used 6823
_cell_measurement_temperature 173(2)
_cell_measurement_theta_max 74.3730
_cell_measurement_theta_min 3.5973
_cell_volume 4711.4(7)
_computing_cell_refinement
;
CrysAlisPro, Oxford Diffraction Ltd.,
Version 1.171.34.40 (release 27-08-2010 CrysAlis171 .NET)
(compiled Aug 27 2010,11:50:40)
;
_computing_data_collection
;
CrysAlisPro, Oxford Diffraction Ltd.,
Version 1.171.34.40 (release 27-08-2010 CrysAlis171 .NET)
(compiled Aug 27 2010,11:50:40)
;
_computing_data_reduction
;
CrysAlisPro, Oxford Diffraction Ltd.,
Version 1.171.34.40 (release 27-08-2010 CrysAlis171 .NET)
(compiled Aug 27 2010,11:50:40)
;
_computing_molecular_graphics 'SHELXTL 5.1, XP (Sheldrick, 1994)'
_computing_publication_material SHELXL-97
_computing_structure_refinement 'SHELXL-97 (Sheldrick, 2008)'
_computing_structure_solution 'SHELXS-97 (Sheldrick, 2008)'
_diffrn_ambient_temperature 173(2)
_diffrn_measured_fraction_theta_full 0.993
_diffrn_measured_fraction_theta_max 0.993
_diffrn_measurement_device_type 'Xcalibur, Atlas, Gemini'
_diffrn_measurement_method \w
_diffrn_radiation_monochromator graphite
_diffrn_radiation_source 'Enhance (Cu) X-ray Source'
_diffrn_radiation_type CuK\a
_diffrn_radiation_wavelength 1.54184
_diffrn_reflns_av_R_equivalents 0.0560
_diffrn_reflns_av_sigmaI/netI 0.0700
_diffrn_reflns_limit_h_max 15
_diffrn_reflns_limit_h_min -10
_diffrn_reflns_limit_k_max 17
_diffrn_reflns_limit_k_min -17
_diffrn_reflns_limit_l_max 30
_diffrn_reflns_limit_l_min -29
_diffrn_reflns_number 29918
_diffrn_reflns_theta_full 67.49
_diffrn_reflns_theta_max 67.49
_diffrn_reflns_theta_min 3.60
_exptl_absorpt_coefficient_mu 7.419
_exptl_absorpt_correction_type none
_exptl_absorpt_process_details 'NOT MEASURED'
_exptl_crystal_colour ORANGE
_exptl_crystal_density_method 'not measured'
_exptl_crystal_description BLOCK
_exptl_crystal_F_000 2096
_exptl_crystal_size_max 0.02
_exptl_crystal_size_mid 0.02
_exptl_crystal_size_min 0.01
_refine_diff_density_max 0.872
_refine_diff_density_min -0.729
_refine_diff_density_rms 0.109
_refine_ls_extinction_method none
_refine_ls_goodness_of_fit_ref 0.980
_refine_ls_hydrogen_treatment constr
_refine_ls_matrix_type full
_refine_ls_number_parameters 985
_refine_ls_number_reflns 16860
_refine_ls_number_restraints 3
_refine_ls_restrained_S_all 0.980
_refine_ls_R_factor_all 0.0941
_refine_ls_R_factor_gt 0.0627
_refine_ls_shift/su_max 0.002
_refine_ls_shift/su_mean 0.000
_refine_ls_structure_factor_coef Fsqd
_refine_ls_weighting_details 'calc w=1/[\s^2^(Fo^2^)+(0.0994P)^2^+0.0000P] where P=(Fo^2^+2Fc^2^)/3'
_refine_ls_weighting_scheme calc
_refine_ls_wR_factor_gt 0.1631
_refine_ls_wR_factor_ref 0.1872
_reflns_number_gt 10685
_reflns_number_total 16860
_reflns_threshold_expression >2sigma(I)
_cod_data_source_file c2dt30715d.txt
_cod_data_source_block f:\ltuxra~1\nono~1\zncage~1\fczncp~1\ar315e
_cod_depositor_comments
;
The following automatic conversions were performed:

'_symmetry_cell_setting' value 'Triclinic' changed to 'triclinic'
according to /home/saulius/struct/CIF-dictionaries/cif_core.dic
dictionary named 'cif_core.dic' version 2.4.1 from
2010-06-29.

'_exptl_absorpt_correction_type' value 'NONE' changed to
'none' according to
/home/saulius/struct/CIF-dictionaries/cif_core.dic dictionary named
'cif_core.dic' version 2.4.1 from 2010-06-29.

Automatic conversion script
Id: cif_fix_values 1891 2012-01-12 08:04:46Z andrius 
;
_cod_original_sg_symbol_H-M P-1
_cod_database_code 7019615

loop_
_symmetry_equiv_pos_as_xyz
'x, y, z'
'-x, -y, -z'

loop_
_atom_site_label
_atom_site_type_symbol
_atom_site_fract_x
_atom_site_fract_y
_atom_site_fract_z
_atom_site_U_iso_or_equiv
_atom_site_adp_type
_atom_site_occupancy
_atom_site_symmetry_multiplicity
_atom_site_calc_flag
_atom_site_refinement_flags
Zn6 Zn 0.93736(5) 0.19669(5) 0.41619(3) 0.04184(19) Uani 1 1 d .
Zn7 Zn 0.73716(5) 0.31046(6) 0.37221(3) 0.0437(2) Uani 1 1 d .
Zn5 Zn 0.94518(5) 0.37090(6) 0.30265(3) 0.0455(2) Uani 1 1 d .
Zn4 Zn 0.85541(6) 0.21338(6) 0.28661(3) 0.0478(2) Uani 1 1 d .
Zn3 Zn 1.07024(6) 0.26532(6) 0.22281(3) 0.0460(2) Uani 1 1 d .
Zn8 Zn 0.75767(6) 0.24287(6) 0.50283(3) 0.0500(2) Uani 1 1 d .
Zn2 Zn 0.85898(6) 0.37971(7) 0.17632(3) 0.0558(2) Uani 1 1 d .
Zn1 Zn 1.04555(7) 0.34427(8) 0.09147(3) 0.0697(3) Uani 1 1 d .
Fe3 Fe 1.33911(7) 0.51391(8) 0.26896(4) 0.0529(3) Uani 1 1 d .
Fe2 Fe 0.71577(8) 0.67629(8) 0.34315(4) 0.0532(3) Uani 1 1 d .
Fe4 Fe 0.50334(9) 0.05339(8) 0.28856(5) 0.0640(3) Uani 1 1 d .
Fe1 Fe 1.05297(11) -0.09472(9) 0.22138(5) 0.0734(4) Uani 1 1 d .
O16 O 0.8753(3) 0.2663(3) 0.35081(14) 0.0390(8) Uani 1 1 d .
O6 O 0.9324(3) 0.3143(3) 0.23852(15) 0.0461(9) Uani 1 1 d .
O8 O 0.7965(3) 0.1465(3) 0.45410(16) 0.0504(10) Uani 1 1 d .
O7 O 0.9061(3) 0.2760(3) 0.47383(16) 0.0476(10) Uani 1 1 d .
O2 O 0.9050(4) 0.2903(4) 0.12170(18) 0.0672(13) Uani 1 1 d .
O3 O 1.0769(3) 0.1329(3) 0.26091(19) 0.0592(11) Uani 1 1 d .
O12 O 1.0845(3) 0.4050(3) 0.31218(19) 0.0604(12) Uani 1 1 d .
O10 O 0.7101(3) 0.4339(3) 0.32462(17) 0.0509(10) Uani 1 1 d .
N4 N 1.0925(4) 0.2180(4) 0.4190(2) 0.0510(13) Uani 1 1 d .
O13 O 1.1740(3) 0.3131(3) 0.2639(2) 0.0593(11) Uani 1 1 d .
O14 O 0.7100(3) 0.2134(4) 0.27058(17) 0.0620(13) Uani 1 1 d .
O11 O 0.8694(3) 0.4866(3) 0.29887(18) 0.0551(11) Uani 1 1 d .
O15 O 0.6307(3) 0.2365(3) 0.34960(17) 0.0555(11) Uani 1 1 d .
C61 C 0.6317(4) 0.2145(4) 0.3041(3) 0.0501(15) Uani 1 1 d .
N3 N 0.9887(4) 0.0643(4) 0.41608(19) 0.0481(12) Uani 1 1 d .
C50 C 1.1679(4) 0.3717(5) 0.2936(3) 0.0516(15) Uani 1 1 d .
O1 O 0.9885(4) 0.4446(4) 0.13185(18) 0.0668(13) Uani 1 1 d .
C39 C 0.7727(5) 0.4960(4) 0.3054(2) 0.0467(14) Uani 1 1 d .
O4 O 0.9103(4) 0.0924(3) 0.28112(18) 0.0623(12) Uani 1 1 d .
C34 C 0.9715(5) 0.3299(4) 0.4895(2) 0.0484(14) Uani 1 1 d .
C40 C 0.7316(5) 0.5909(4) 0.2895(2) 0.0479(14) Uani 1 1 d .
C28 C 0.8213(5) -0.0060(5) 0.4403(2) 0.0537(15) Uani 1 1 d .
H28 H 0.7856 -0.0601 0.4389 0.064 Uiso 1 1 calc R
C51 C 1.2641(5) 0.4032(5) 0.3112(3) 0.0520(15) Uani 1 1 d .
N2 N 1.0458(6) 0.2788(6) 0.0276(2) 0.089(2) Uani 1 1 d .
C44 C 0.7924(5) 0.6702(5) 0.2704(2) 0.0574(17) Uani 1 1 d .
H44 H 0.8656 0.6707 0.2630 0.069 Uiso 1 1 calc R
C36 C 1.1351(4) 0.2718(5) 0.4457(2) 0.0473(14) Uani 1 1 d .
C33 C 1.1488(5) 0.1496(5) 0.3924(3) 0.0600(18) Uani 1 1 d .
H33B H 1.2224 0.1466 0.4007 0.072 Uiso 1 1 calc R
H33A H 1.1462 0.1678 0.3525 0.072 Uiso 1 1 calc R
C35 C 1.0747(5) 0.3306(5) 0.4755(2) 0.0537(16) Uani 1 1 d .
H35 H 1.1119 0.3763 0.4871 0.064 Uiso 1 1 calc R
C32 C 1.1018(5) 0.0567(5) 0.4118(2) 0.0531(16) Uani 1 1 d .
H32A H 1.1250 0.0160 0.3860 0.064 Uiso 1 1 calc R
H32B H 1.1260 0.0288 0.4478 0.064 Uiso 1 1 calc R
C54 C 1.4361(5) 0.4263(5) 0.3166(3) 0.0636(19) Uani 1 1 d .
H54 H 1.5096 0.4225 0.3116 0.076 Uiso 1 1 calc R
C29 C 0.9329(5) -0.0094(5) 0.4284(2) 0.0533(16) Uani 1 1 d .
C43 C 0.7244(6) 0.7481(5) 0.2645(3) 0.0628(18) Uani 1 1 d .
H43 H 0.7435 0.8103 0.2522 0.075 Uiso 1 1 calc R
C55 C 1.3670(5) 0.3769(5) 0.2933(3) 0.0621(18) Uani 1 1 d .
H55 H 1.3853 0.3343 0.2701 0.075 Uiso 1 1 calc R
C13 C 1.0074(6) 0.0735(5) 0.2740(2) 0.0541(16) Uani 1 1 d .
C41 C 0.6265(5) 0.6213(5) 0.2951(3) 0.0589(17) Uani 1 1 d .
H41 H 0.5686 0.5831 0.3071 0.071 Uiso 1 1 calc R
C42 C 0.6228(6) 0.7158(5) 0.2802(3) 0.069(2) Uani 1 1 d .
H42 H 0.5616 0.7534 0.2804 0.083 Uiso 1 1 calc R
C14 C 1.0390(6) -0.0223(5) 0.2821(3) 0.0615(18) Uani 1 1 d .
N1 N 1.1259(5) 0.4379(7) 0.0365(3) 0.090(2) Uani 1 1 d .
C62 C 0.5333(4) 0.1860(5) 0.2867(3) 0.0539(16) Uani 1 1 d .
C53 C 1.3781(5) 0.4826(5) 0.3488(3) 0.0589(17) Uani 1 1 d .
H53 H 1.4061 0.5222 0.3692 0.071 Uiso 1 1 calc R
C27 C 0.7622(5) 0.0648(5) 0.4530(2) 0.0513(15) Uani 1 1 d .
C15 C 1.1413(6) -0.0569(5) 0.2771(3) 0.072(2) Uani 1 1 d .
H15 H 1.2023 -0.0216 0.2698 0.087 Uiso 1 1 calc R
C38 C 1.2519(5) 0.2719(6) 0.4483(3) 0.069(2) Uani 1 1 d .
H38B H 1.2765 0.2105 0.4652 0.104 Uiso 1 1 calc R
H38C H 1.2691 0.3165 0.4701 0.104 Uiso 1 1 calc R
H38A H 1.2855 0.2889 0.4114 0.104 Uiso 1 1 calc R
C47 C 0.6551(8) 0.7323(6) 0.4071(3) 0.080(2) Uani 1 1 d .
H47 H 0.5958 0.7721 0.4075 0.096 Uiso 1 1 calc R
C52 C 1.2719(5) 0.4695(5) 0.3451(3) 0.0564(16) Uani 1 1 d .
H52 H 1.2156 0.4993 0.3620 0.068 Uiso 1 1 calc R
C46 C 0.6549(7) 0.6378(6) 0.4214(3) 0.079(2) Uani 1 1 d .
H46 H 0.5953 0.6016 0.4330 0.095 Uiso 1 1 calc R
C65 C 0.4127(6) 0.1368(6) 0.2372(4) 0.079(2) Uani 1 1 d .
H65 H 0.3800 0.1203 0.2082 0.094 Uiso 1 1 calc R
C31 C 0.9839(6) -0.1029(5) 0.4351(3) 0.0658(19) Uani 1 1 d .
H31A H 0.9317 -0.1496 0.4489 0.099 Uiso 1 1 calc R
H31C H 1.0373 -0.1075 0.4609 0.099 Uiso 1 1 calc R
H31B H 1.0158 -0.1126 0.3998 0.099 Uiso 1 1 calc R
C45 C 0.7587(7) 0.6037(6) 0.4162(3) 0.076(2) Uani 1 1 d .
H45 H 0.7812 0.5411 0.4241 0.091 Uiso 1 1 calc R
C57 C 1.3598(7) 0.6515(6) 0.2389(4) 0.083(2) Uani 1 1 d .
H57 H 1.3801 0.6963 0.2581 0.100 Uiso 1 1 calc R
C56 C 1.2569(7) 0.6263(6) 0.2338(4) 0.088(3) Uani 1 1 d .
H56 H 1.1952 0.6506 0.2496 0.106 Uiso 1 1 calc R
C66 C 0.5150(5) 0.1724(5) 0.2341(3) 0.0611(17) Uani 1 1 d .
H66 H 0.5619 0.1845 0.2024 0.073 Uiso 1 1 calc R
C23 C 1.0313(10) -0.0082(8) 0.1496(3) 0.101(3) Uani 1 1 d .
H23 H 1.0281 0.0570 0.1438 0.122 Uiso 1 1 calc R
C3 C 1.1433(6) 0.5210(9) 0.0412(4) 0.093(3) Uani 1 1 d .
C60 C 1.2631(7) 0.5587(6) 0.2010(3) 0.082(2) Uani 1 1 d .
H60 H 1.2056 0.5299 0.1908 0.098 Uiso 1 1 calc R
C58 C 1.4253(7) 0.5970(7) 0.2100(3) 0.087(3) Uani 1 1 d .
H58 H 1.4990 0.5982 0.2073 0.104 Uiso 1 1 calc R
C18 C 0.9696(7) -0.0986(6) 0.2940(3) 0.073(2) Uani 1 1 d .
H18 H 0.8961 -0.0953 0.2998 0.088 Uiso 1 1 calc R
C64 C 0.3701(5) 0.1310(6) 0.2908(4) 0.076(2) Uani 1 1 d .
H64 H 0.3021 0.1108 0.3038 0.092 Uiso 1 1 calc R
C48 C 0.7558(9) 0.7596(7) 0.3919(3) 0.089(3) Uani 1 1 d .
H48 H 0.7771 0.8213 0.3801 0.107 Uiso 1 1 calc R
C1 C 1.0296(6) 0.5240(6) 0.1273(3) 0.068(2) Uani 1 1 d .
C22 C 1.1227(11) -0.0617(9) 0.1451(4) 0.118(4) Uani 1 1 d .
H22 H 1.1912 -0.0397 0.1366 0.142 Uiso 1 1 calc R
C2 C 1.1039(6) 0.5614(7) 0.0867(3) 0.082(2) Uani 1 1 d .
H2 H 1.1310 0.6188 0.0891 0.099 Uiso 1 1 calc R
C20 C 0.9840(10) -0.1546(8) 0.1667(4) 0.104(3) Uani 1 1 d .
H20 H 0.9430 -0.2080 0.1751 0.125 Uiso 1 1 calc R
C30 C 0.6472(6) 0.0529(6) 0.4701(3) 0.075(2) Uani 1 1 d .
H30A H 0.6065 0.0909 0.4426 0.112 Uiso 1 1 calc R
H30C H 0.6311 0.0719 0.5052 0.112 Uiso 1 1 calc R
H30B H 0.6299 -0.0118 0.4736 0.112 Uiso 1 1 calc R
C16 C 1.1368(8) -0.1540(6) 0.2852(3) 0.085(3) Uani 1 1 d .
H16 H 1.1950 -0.1948 0.2839 0.102 Uiso 1 1 calc R
C21 C 1.0931(10) -0.1532(7) 0.1555(4) 0.097(3) Uani 1 1 d .
H21 H 1.1382 -0.2052 0.1551 0.116 Uiso 1 1 calc R
C37 C 0.9244(5) 0.3905(5) 0.5269(3) 0.0621(18) Uani 1 1 d .
H37A H 0.8735 0.4331 0.5080 0.093 Uiso 1 1 calc R
H37C H 0.9790 0.4256 0.5377 0.093 Uiso 1 1 calc R
H37B H 0.8899 0.3526 0.5594 0.093 Uiso 1 1 calc R
C49 C 0.8224(7) 0.6807(8) 0.3969(3) 0.089(3) Uani 1 1 d .
H49 H 0.8955 0.6796 0.3889 0.106 Uiso 1 1 calc R
C19 C 0.9471(9) -0.0646(8) 0.1635(4) 0.100(3) Uani 1 1 d .
H19 H 0.8769 -0.0454 0.1697 0.120 Uiso 1 1 calc R
C63 C 0.4416(5) 0.1590(5) 0.3225(4) 0.073(2) Uani 1 1 d .
H63 H 0.4319 0.1601 0.3603 0.087 Uiso 1 1 calc R
C59 C 1.3680(7) 0.5410(7) 0.1859(3) 0.090(3) Uani 1 1 d .
H59 H 1.3944 0.4990 0.1636 0.108 Uiso 1 1 calc R
C17 C 1.0328(9) -0.1803(6) 0.2954(3) 0.089(3) Uani 1 1 d .
H17 H 1.0088 -0.2415 0.3020 0.107 Uiso 1 1 calc R
O9 O 0.6970(3) 0.3316(3) 0.44364(16) 0.0583(12) Uani 1 1 d .
C72 C 0.6044(6) 0.3809(7) 0.4529(3) 0.080(2) Uani 1 1 d .
H72A H 0.5953 0.4316 0.4215 0.096 Uiso 1 1 calc R
H72B H 0.6076 0.4079 0.4858 0.096 Uiso 1 1 calc R
C8 C 0.8686(6) 0.2194(6) 0.1078(3) 0.069(2) Uani 1 1 d .
C4 C 0.9877(7) 0.5791(6) 0.1688(4) 0.084(2) Uani 1 1 d .
H4A H 0.9120 0.5852 0.1684 0.126 Uiso 1 1 calc R
H4C H 1.0179 0.6402 0.1601 0.126 Uiso 1 1 calc R
H4B H 1.0057 0.5478 0.2050 0.126 Uiso 1 1 calc R
C74 C 0.7056(6) 0.2110(6) 0.5804(3) 0.073(2) Uani 1 1 d .
H74A H 0.6499 0.1661 0.5836 0.088 Uiso 1 1 calc R
H74B H 0.7628 0.1796 0.6011 0.088 Uiso 1 1 calc R
C75 C 0.6650(7) 0.2869(6) 0.6070(3) 0.083(2) Uani 1 1 d .
H75A H 0.5979 0.3088 0.5935 0.124 Uiso 1 1 calc R
H75B H 0.7139 0.3373 0.5988 0.124 Uiso 1 1 calc R
H75C H 0.6561 0.2649 0.6465 0.124 Uiso 1 1 calc R
C73 C 0.5158(7) 0.3190(8) 0.4605(4) 0.104(3) Uani 1 1 d .
H73A H 0.5119 0.2935 0.4276 0.156 Uiso 1 1 calc R
H73B H 0.4514 0.3535 0.4674 0.156 Uiso 1 1 calc R
H73C H 0.5251 0.2689 0.4916 0.156 Uiso 1 1 calc R
C11 C 0.7790(8) 0.1764(7) 0.1434(4) 0.101(3) Uani 1 1 d .
H11A H 0.7158 0.2132 0.1350 0.152 Uiso 1 1 calc R
H11C H 0.7916 0.1735 0.1816 0.152 Uiso 1 1 calc R
H11B H 0.7706 0.1141 0.1371 0.152 Uiso 1 1 calc R
C25 C 0.7293(5) 0.4537(7) 0.1680(4) 0.092(3) Uani 1 1 d D
H25A H 0.7203 0.4883 0.1981 0.110 Uiso 1 1 calc R
H25B H 0.7386 0.4995 0.1337 0.110 Uiso 1 1 calc R
C10 C 0.9898(8) 0.2108(8) 0.0254(3) 0.090(3) Uani 1 1 d .
C9 C 0.9062(7) 0.1819(6) 0.0643(3) 0.085(2) Uani 1 1 d .
H9 H 0.8716 0.1292 0.0595 0.101 Uiso 1 1 calc R
C7 C 1.1299(8) 0.3110(10) -0.0114(4) 0.121(4) Uani 1 1 d .
H7A H 1.1923 0.2722 -0.0023 0.146 Uiso 1 1 calc R
H7B H 1.1122 0.3032 -0.0478 0.146 Uiso 1 1 calc R
C6 C 1.1546(9) 0.4050(9) -0.0144(4) 0.117(4) Uani 1 1 d .
H6A H 1.1182 0.4437 -0.0441 0.140 Uiso 1 1 calc R
H6B H 1.2301 0.4122 -0.0237 0.140 Uiso 1 1 calc R
C70 C 0.5309(10) -0.0527(7) 0.3518(5) 0.111(3) Uani 1 1 d .
H70 H 0.5106 -0.0556 0.3893 0.133 Uiso 1 1 calc R
C71 C 0.4715(10) -0.0803(6) 0.3130(5) 0.102(3) Uani 1 1 d .
H71 H 0.4042 -0.1052 0.3210 0.122 Uiso 1 1 calc R
C69 C 0.6253(10) -0.0204(8) 0.3243(7) 0.124(4) Uani 1 1 d .
H69 H 0.6800 0.0019 0.3407 0.149 Uiso 1 1 calc R
C5 C 1.2056(8) 0.5856(8) -0.0038(4) 0.141(5) Uani 1 1 d .
H5C H 1.2794 0.5681 -0.0031 0.211 Uiso 1 1 calc R
H5B H 1.1956 0.6489 0.0020 0.211 Uiso 1 1 calc R
H5A H 1.1819 0.5813 -0.0392 0.211 Uiso 1 1 calc R
C68 C 0.6268(12) -0.0259(8) 0.2702(7) 0.140(6) Uani 1 1 d .
H68 H 0.6815 -0.0080 0.2429 0.168 Uiso 1 1 calc R
C67 C 0.5240(13) -0.0663(8) 0.2624(6) 0.134(5) Uani 1 1 d .
H67 H 0.5014 -0.0789 0.2296 0.161 Uiso 1 1 calc R
C12 C 1.0072(10) 0.1567(11) -0.0208(5) 0.163(6) Uani 1 1 d .
H12A H 0.9589 0.1058 -0.0143 0.245 Uiso 1 1 calc R
H12C H 1.0786 0.1322 -0.0222 0.245 Uiso 1 1 calc R
H12B H 0.9951 0.1975 -0.0555 0.245 Uiso 1 1 calc R
O5 O 1.1265(4) 0.2728(4) 0.14939(17) 0.0797(17) Uani 1 1 d D
C26 C 0.6295(8) 0.4049(9) 0.1671(10) 0.279(14) Uani 1 1 d D
H26A H 0.6438 0.3517 0.1496 0.419 Uiso 1 1 calc R
H26B H 0.5803 0.4471 0.1467 0.419 Uiso 1 1 calc R
H26C H 0.5997 0.3841 0.2046 0.419 Uiso 1 1 calc R
C24 C 1.2170(6) 0.2270(8) 0.1359(4) 0.176(8) Uani 1 1 d D
H24A H 1.2172 0.2107 0.0995 0.211 Uiso 1 1 calc R
H24B H 1.2298 0.1709 0.1634 0.211 Uiso 1 1 calc R
C24A C 1.2937(11) 0.3007(9) 0.1365(7) 0.237(11) Uani 1 1 d D
H24C H 1.2659 0.3603 0.1187 0.355 Uiso 1 1 calc R
H24D H 1.3594 0.2867 0.1169 0.355 Uiso 1 1 calc R
H24E H 1.3056 0.3028 0.1742 0.355 Uiso 1 1 calc R

loop_
_atom_site_aniso_label
_atom_site_aniso_U_11
_atom_site_aniso_U_22
_atom_site_aniso_U_33
_atom_site_aniso_U_23
_atom_site_aniso_U_13
_atom_site_aniso_U_12
Zn6 0.0395(4) 0.0523(5) 0.0332(4) -0.0067(3) -0.0055(3) 0.0038(3)
Zn7 0.0375(4) 0.0574(5) 0.0352(4) -0.0078(4) -0.0018(3) 0.0030(3)
Zn5 0.0393(4) 0.0576(5) 0.0380(4) -0.0073(4) 0.0007(3) 0.0017(3)
Zn4 0.0419(4) 0.0679(6) 0.0347(4) -0.0132(4) -0.0007(3) -0.0023(4)
Zn3 0.0427(4) 0.0598(5) 0.0343(4) -0.0074(4) -0.0017(3) 0.0045(4)
Zn8 0.0486(4) 0.0677(6) 0.0332(4) -0.0107(4) -0.0002(3) 0.0037(4)
Zn2 0.0483(4) 0.0796(6) 0.0374(4) -0.0079(4) -0.0048(3) 0.0112(4)
Zn1 0.0656(5) 0.1062(8) 0.0316(4) -0.0053(5) 0.0013(4) 0.0185(5)
Fe3 0.0447(5) 0.0630(7) 0.0514(6) -0.0101(5) -0.0092(4) 0.0010(5)
Fe2 0.0567(6) 0.0623(7) 0.0421(5) -0.0145(5) -0.0035(4) 0.0033(5)
Fe4 0.0621(6) 0.0554(7) 0.0735(8) -0.0111(6) -0.0039(5) 0.0026(5)
Fe1 0.1152(10) 0.0600(8) 0.0460(6) -0.0110(6) -0.0143(6) 0.0064(7)
O16 0.0399(19) 0.047(2) 0.0292(18) -0.0055(16) -0.0066(14) 0.0046(16)
O6 0.044(2) 0.061(3) 0.0305(19) -0.0029(18) -0.0043(15) 0.0066(18)
O8 0.046(2) 0.059(3) 0.047(2) -0.015(2) 0.0012(17) -0.003(2)
O7 0.041(2) 0.060(3) 0.043(2) -0.011(2) -0.0078(16) 0.0014(18)
O2 0.070(3) 0.093(4) 0.039(2) -0.016(3) 0.001(2) 0.003(3)
O3 0.062(3) 0.050(3) 0.065(3) -0.005(2) -0.018(2) 0.003(2)
O12 0.044(2) 0.079(3) 0.062(3) -0.022(3) 0.000(2) -0.008(2)
O10 0.044(2) 0.055(3) 0.053(2) -0.005(2) -0.0097(18) 0.006(2)
N4 0.040(3) 0.073(4) 0.039(3) -0.012(3) -0.004(2) 0.003(2)
O13 0.047(2) 0.067(3) 0.069(3) -0.025(3) -0.010(2) 0.004(2)
O14 0.039(2) 0.104(4) 0.042(2) -0.010(2) -0.0040(18) -0.005(2)
O11 0.046(2) 0.056(3) 0.060(3) -0.009(2) 0.0077(19) 0.0043(19)
O15 0.046(2) 0.073(3) 0.048(2) -0.016(2) -0.0007(18) -0.003(2)
C61 0.043(3) 0.056(4) 0.050(4) -0.002(3) -0.011(3) -0.001(3)
N3 0.055(3) 0.053(3) 0.035(2) -0.007(2) -0.009(2) 0.011(2)
C50 0.040(3) 0.057(4) 0.056(4) -0.004(3) -0.009(3) 0.006(3)
O1 0.067(3) 0.084(4) 0.042(2) -0.001(2) 0.007(2) 0.002(3)
C39 0.052(4) 0.054(4) 0.035(3) -0.013(3) -0.005(2) 0.005(3)
O4 0.071(3) 0.069(3) 0.048(3) -0.016(2) 0.000(2) -0.005(2)
C34 0.056(4) 0.053(4) 0.035(3) -0.002(3) -0.012(3) 0.003(3)
C40 0.054(3) 0.057(4) 0.031(3) -0.006(3) -0.003(2) 0.003(3)
C28 0.072(4) 0.049(4) 0.039(3) -0.004(3) -0.004(3) -0.010(3)
C51 0.046(3) 0.056(4) 0.054(4) -0.005(3) -0.009(3) -0.008(3)
N2 0.087(5) 0.141(7) 0.035(3) -0.020(4) 0.000(3) 0.037(5)
C44 0.064(4) 0.070(5) 0.035(3) -0.006(3) -0.002(3) 0.016(3)
C36 0.040(3) 0.062(4) 0.038(3) -0.001(3) -0.009(2) -0.005(3)
C33 0.044(3) 0.088(5) 0.050(4) -0.021(4) -0.002(3) 0.013(3)
C35 0.061(4) 0.060(4) 0.040(3) -0.002(3) -0.015(3) -0.011(3)
C32 0.051(3) 0.069(4) 0.041(3) -0.015(3) -0.005(3) 0.018(3)
C54 0.042(3) 0.069(5) 0.080(5) -0.009(4) -0.019(3) 0.002(3)
C29 0.080(4) 0.054(4) 0.027(3) -0.007(3) -0.014(3) 0.011(3)
C43 0.084(5) 0.057(4) 0.044(4) -0.002(3) -0.005(3) 0.007(4)
C55 0.045(3) 0.075(5) 0.071(5) -0.022(4) -0.016(3) 0.006(3)
C13 0.074(5) 0.053(4) 0.037(3) -0.012(3) -0.010(3) 0.003(3)
C41 0.054(4) 0.057(4) 0.067(4) -0.012(3) -0.017(3) 0.004(3)
C42 0.065(4) 0.065(5) 0.079(5) -0.018(4) -0.022(4) 0.020(4)
C14 0.077(5) 0.067(5) 0.038(3) -0.003(3) -0.008(3) -0.002(4)
N1 0.072(4) 0.139(7) 0.042(3) 0.018(4) 0.007(3) 0.015(5)
C62 0.042(3) 0.053(4) 0.062(4) 0.002(3) -0.008(3) -0.001(3)
C53 0.056(4) 0.070(5) 0.050(4) -0.006(3) -0.015(3) 0.000(3)
C27 0.054(3) 0.063(4) 0.036(3) -0.007(3) -0.001(3) -0.014(3)
C15 0.088(5) 0.060(5) 0.077(5) -0.026(4) -0.026(4) 0.003(4)
C38 0.052(4) 0.098(6) 0.057(4) -0.007(4) -0.011(3) -0.007(4)
C47 0.108(7) 0.078(6) 0.055(4) -0.023(4) 0.005(4) 0.009(5)
C52 0.051(3) 0.072(5) 0.046(3) -0.009(3) -0.004(3) -0.007(3)
C46 0.108(7) 0.079(6) 0.043(4) -0.005(4) 0.015(4) -0.003(5)
C65 0.059(4) 0.082(6) 0.101(7) -0.026(5) -0.026(4) 0.001(4)
C31 0.095(5) 0.051(4) 0.049(4) -0.005(3) -0.009(3) 0.011(4)
C45 0.098(6) 0.093(6) 0.038(4) -0.014(4) -0.018(4) 0.003(5)
C57 0.095(6) 0.078(6) 0.075(5) -0.002(5) -0.021(5) -0.021(5)
C56 0.084(6) 0.065(5) 0.107(7) 0.010(5) -0.022(5) 0.021(4)
C66 0.054(4) 0.066(5) 0.062(4) -0.003(4) -0.020(3) 0.002(3)
C23 0.147(9) 0.102(8) 0.044(4) 0.009(5) -0.005(5) 0.013(8)
C3 0.056(4) 0.143(9) 0.056(5) 0.036(6) 0.001(4) 0.010(6)
C60 0.087(6) 0.091(6) 0.067(5) -0.002(5) -0.032(4) -0.014(5)
C58 0.079(5) 0.118(8) 0.056(5) 0.007(5) -0.009(4) -0.029(5)
C18 0.099(6) 0.070(5) 0.049(4) -0.007(4) -0.007(4) -0.002(4)
C64 0.042(4) 0.086(6) 0.108(7) -0.039(5) -0.004(4) 0.004(4)
C48 0.132(8) 0.096(7) 0.047(4) -0.026(5) -0.015(5) -0.024(6)
C1 0.067(4) 0.080(6) 0.048(4) 0.007(4) -0.008(3) 0.007(4)
C22 0.163(11) 0.127(10) 0.054(5) -0.004(6) 0.020(6) -0.003(9)
C2 0.071(5) 0.105(7) 0.059(5) 0.016(5) -0.006(4) -0.008(5)
C20 0.161(11) 0.095(8) 0.068(6) -0.034(5) -0.035(6) 0.015(7)
C30 0.065(4) 0.083(6) 0.074(5) -0.015(4) 0.011(4) -0.020(4)
C16 0.122(8) 0.071(6) 0.067(5) -0.020(4) -0.035(5) 0.025(5)
C21 0.156(10) 0.077(7) 0.061(5) -0.027(5) -0.010(6) 0.024(7)
C37 0.065(4) 0.063(4) 0.065(4) -0.028(4) -0.010(3) 0.003(3)
C49 0.081(5) 0.140(9) 0.052(4) -0.028(5) -0.017(4) -0.006(6)
C19 0.125(8) 0.113(9) 0.065(6) -0.024(6) -0.027(6) 0.025(7)
C63 0.042(3) 0.084(6) 0.097(6) -0.034(5) 0.001(4) -0.003(3)
C59 0.089(6) 0.130(8) 0.052(4) -0.015(5) -0.004(4) -0.016(6)
C17 0.143(9) 0.060(5) 0.064(5) -0.006(4) -0.017(5) -0.003(5)
O9 0.050(2) 0.089(3) 0.036(2) -0.014(2) -0.0061(17) 0.022(2)
C72 0.061(4) 0.126(8) 0.047(4) -0.009(4) 0.000(3) 0.019(5)
C8 0.091(5) 0.076(5) 0.040(4) -0.013(4) -0.007(3) 0.012(4)
C4 0.088(6) 0.075(6) 0.081(6) 0.002(5) -0.001(4) -0.003(5)
C74 0.091(5) 0.083(6) 0.038(3) -0.004(4) 0.021(3) -0.003(4)
C75 0.101(6) 0.093(6) 0.054(4) -0.024(4) 0.015(4) 0.001(5)
C73 0.071(5) 0.168(10) 0.072(6) -0.031(6) 0.007(4) 0.017(6)
C11 0.137(8) 0.107(8) 0.068(5) -0.034(5) 0.003(5) -0.032(6)
C25 0.059(4) 0.151(9) 0.064(5) -0.019(5) -0.009(4) 0.023(5)
C10 0.093(6) 0.134(9) 0.046(4) -0.032(5) -0.010(4) 0.037(6)
C9 0.112(7) 0.094(6) 0.049(4) -0.016(4) -0.016(4) 0.012(5)
C7 0.099(7) 0.221(15) 0.049(5) -0.047(8) 0.012(5) 0.014(9)
C6 0.111(8) 0.160(11) 0.055(5) 0.014(7) 0.027(5) 0.044(8)
C70 0.142(10) 0.077(7) 0.099(8) 0.019(6) -0.019(7) 0.009(6)
C71 0.137(9) 0.072(6) 0.090(7) -0.005(5) 0.005(7) -0.017(6)
C69 0.100(8) 0.078(7) 0.190(15) -0.016(9) -0.028(9) 0.037(6)
C5 0.106(8) 0.169(11) 0.098(8) 0.071(8) 0.035(6) 0.033(7)
C68 0.146(11) 0.071(7) 0.183(15) -0.016(9) 0.050(11) 0.049(8)
C67 0.211(15) 0.079(8) 0.113(10) -0.026(7) -0.012(10) 0.028(9)
C12 0.142(10) 0.269(18) 0.108(9) -0.120(11) 0.020(8) -0.003(11)
O5 0.058(3) 0.142(5) 0.031(2) -0.007(3) 0.0006(19) 0.039(3)
C26 0.097(10) 0.160(15) 0.55(4) 0.01(2) -0.068(17) 0.036(10)
C24 0.077(7) 0.36(2) 0.053(6) 0.051(9) -0.007(5) -0.018(10)
C24A 0.217(19) 0.32(3) 0.137(14) -0.004(16) -0.007(14) 0.170(19)

loop_
_atom_type_symbol
_atom_type_description
_atom_type_scat_dispersion_real
_atom_type_scat_dispersion_imag
_atom_type_scat_source
C C 0.0181 0.0091 'International Tables Vol C Tables 4.2.6.8 and 6.1.1.4'
H H 0.0000 0.0000 'International Tables Vol C Tables 4.2.6.8 and 6.1.1.4'
N N 0.0311 0.0180 'International Tables Vol C Tables 4.2.6.8 and 6.1.1.4'
O O 0.0492 0.0322 'International Tables Vol C Tables 4.2.6.8 and 6.1.1.4'
Fe Fe -1.1336 3.1974 'International Tables Vol C Tables 4.2.6.8 and 6.1.1.4'
Zn Zn -1.5491 0.6778 'International Tables Vol C Tables 4.2.6.8 and 6.1.1.4'

loop_
_geom_angle_atom_site_label_1
_geom_angle_atom_site_label_2
_geom_angle_atom_site_label_3
_geom_angle
O16 Zn6 O7 104.63(16)
O16 Zn6 N3 118.51(17)
O7 Zn6 N3 135.68(18)
O16 Zn6 N4 114.82(18)
O7 Zn6 N4 88.55(18)
N3 Zn6 N4 82.7(2)
O16 Zn6 O8 94.18(16)
O7 Zn6 O8 77.60(16)
N3 Zn6 O8 89.09(19)
N4 Zn6 O8 150.33(18)
O9 Zn7 O16 123.05(16)
O9 Zn7 O15 109.28(19)
O16 Zn7 O15 109.97(17)
O9 Zn7 O10 102.99(19)
O16 Zn7 O10 108.52(16)
O15 Zn7 O10 100.45(18)
O9 Zn7 Zn4 155.75(13)
O16 Zn7 Zn4 38.23(10)
O15 Zn7 Zn4 75.74(12)
O10 Zn7 Zn4 99.21(12)
O9 Zn7 Zn5 126.17(14)
O16 Zn7 Zn5 36.91(11)
O15 Zn7 Zn5 124.44(12)
O10 Zn7 Zn5 72.38(12)
Zn4 Zn7 Zn5 52.72(3)
O11 Zn5 O12 102.0(2)
O11 Zn5 O16 114.09(16)
O12 Zn5 O16 122.35(18)
O11 Zn5 O6 112.97(18)
O12 Zn5 O6 115.10(17)
O16 Zn5 O6 90.81(16)
O11 Zn5 Zn4 122.52(14)
O12 Zn5 Zn4 135.22(15)
O16 Zn5 Zn4 45.30(10)
O6 Zn5 Zn4 45.59(12)
O11 Zn5 Zn3 137.42(13)
O12 Zn5 Zn3 80.27(14)
O16 Zn5 Zn3 98.87(11)
O6 Zn5 Zn3 37.39(11)
Zn4 Zn5 Zn3 64.41(3)
O11 Zn5 Zn7 78.05(12)
O12 Zn5 Zn7 139.93(14)
O16 Zn5 Zn7 36.38(10)
O6 Zn5 Zn7 100.87(11)
Zn4 Zn5 Zn7 62.51(3)
Zn3 Zn5 Zn7 126.78(3)
O4 Zn4 O14 105.4(2)
O4 Zn4 O16 120.69(18)
O14 Zn4 O16 113.33(17)
O4 Zn4 O6 113.95(18)
O14 Zn4 O6 112.16(18)
O16 Zn4 O6 91.04(16)
O4 Zn4 Zn5 132.98(15)
O14 Zn4 Zn5 121.34(16)
O16 Zn4 Zn5 45.46(11)
O6 Zn4 Zn5 45.65(11)
O4 Zn4 Zn7 138.56(14)
O14 Zn4 Zn7 75.65(14)
O16 Zn4 Zn7 37.79(10)
O6 Zn4 Zn7 102.96(12)
Zn5 Zn4 Zn7 64.76(3)
O4 Zn4 Zn3 80.08(14)
O14 Zn4 Zn3 137.78(13)
O16 Zn4 Zn3 97.65(11)
O6 Zn4 Zn3 36.38(11)
Zn5 Zn4 Zn3 62.85(3)
Zn7 Zn4 Zn3 127.47(3)
O5 Zn3 O6 120.52(17)
O5 Zn3 O13 108.4(2)
O6 Zn3 O13 111.22(18)
O5 Zn3 O3 108.3(2)
O6 Zn3 O3 108.24(18)
O13 Zn3 O3 97.73(19)
O5 Zn3 Zn5 144.49(17)
O6 Zn3 Zn5 38.32(11)
O13 Zn3 Zn5 73.73(13)
O3 Zn3 Zn5 106.44(14)
O5 Zn3 Zn4 135.26(17)
O6 Zn3 Zn4 37.22(12)
O13 Zn3 Zn4 116.07(14)
O3 Zn3 Zn4 71.02(13)
Zn5 Zn3 Zn4 52.74(2)
O9 Zn8 C74 128.2(3)
O9 Zn8 O7 93.08(17)
C74 Zn8 O7 126.1(3)
O9 Zn8 O8 93.74(18)
C74 Zn8 O8 123.9(3)
O7 Zn8 O8 77.66(16)
O6 Zn2 C25 135.1(3)
O6 Zn2 O1 96.67(18)
C25 Zn2 O1 113.7(3)
O6 Zn2 O2 97.41(18)
C25 Zn2 O2 120.2(3)
O1 Zn2 O2 77.5(2)
O5 Zn1 N1 115.3(3)
O5 Zn1 N2 110.8(3)
N1 Zn1 N2 82.8(4)
O5 Zn1 O1 98.1(2)
N1 Zn1 O1 90.4(3)
N2 Zn1 O1 150.4(2)
O5 Zn1 O2 96.4(2)
N1 Zn1 O2 148.1(2)
N2 Zn1 O2 90.2(3)
O1 Zn1 O2 80.5(2)
C51 Fe3 C58 161.6(4)
C51 Fe3 C52 41.5(3)
C58 Fe3 C52 156.1(3)
C51 Fe3 C60 106.7(3)
C58 Fe3 C60 67.2(3)
C52 Fe3 C60 125.8(3)
C51 Fe3 C55 41.5(3)
C58 Fe3 C55 124.7(4)
C52 Fe3 C55 69.6(3)
C60 Fe3 C55 119.2(3)
C51 Fe3 C56 119.9(3)
C58 Fe3 C56 67.7(4)
C52 Fe3 C56 107.9(4)
C60 Fe3 C56 40.7(4)
C55 Fe3 C56 154.7(3)
C51 Fe3 C59 124.2(3)
C58 Fe3 C59 39.9(3)
C52 Fe3 C59 162.5(3)
C60 Fe3 C59 40.3(3)
C55 Fe3 C59 106.1(4)
C56 Fe3 C59 68.4(4)
C51 Fe3 C57 155.6(3)
C58 Fe3 C57 40.3(4)
C52 Fe3 C57 120.9(3)
C60 Fe3 C57 68.1(3)
C55 Fe3 C57 162.2(3)
C56 Fe3 C57 40.6(3)
C59 Fe3 C57 68.2(4)
C51 Fe3 C54 68.4(3)
C58 Fe3 C54 109.1(3)
C52 Fe3 C54 68.2(3)
C60 Fe3 C54 154.3(4)
C55 Fe3 C54 40.4(3)
C56 Fe3 C54 163.8(4)
C59 Fe3 C54 120.1(4)
C57 Fe3 C54 126.7(3)
C51 Fe3 C53 68.5(3)
C58 Fe3 C53 122.3(3)
C52 Fe3 C53 40.2(3)
C60 Fe3 C53 163.4(3)
C55 Fe3 C53 68.5(3)
C56 Fe3 C53 126.7(4)
C59 Fe3 C53 155.4(3)
C57 Fe3 C53 109.3(3)
C54 Fe3 C53 40.3(3)
C48 Fe2 C40 159.3(4)
C48 Fe2 C44 123.3(4)
C40 Fe2 C44 41.3(3)
C48 Fe2 C49 41.1(4)
C40 Fe2 C49 122.3(3)
C44 Fe2 C49 107.9(3)
C48 Fe2 C47 39.9(4)
C40 Fe2 C47 159.0(3)
C44 Fe2 C47 158.3(3)
C49 Fe2 C47 68.3(4)
C48 Fe2 C46 67.2(4)
C40 Fe2 C46 123.5(3)
C44 Fe2 C46 160.8(3)
C49 Fe2 C46 68.4(4)
C47 Fe2 C46 39.6(3)
C48 Fe2 C41 158.7(4)
C40 Fe2 C41 41.0(3)
C44 Fe2 C41 68.7(3)
C49 Fe2 C41 158.3(4)
C47 Fe2 C41 122.9(3)
C46 Fe2 C41 107.3(3)
C48 Fe2 C45 68.1(4)
C40 Fe2 C45 107.4(3)
C44 Fe2 C45 124.3(3)
C49 Fe2 C45 40.8(3)
C47 Fe2 C45 67.7(3)
C46 Fe2 C45 40.7(3)
C41 Fe2 C45 122.2(3)
C48 Fe2 C42 124.3(4)
C40 Fe2 C42 67.9(3)
C44 Fe2 C42 68.1(3)
C49 Fe2 C42 161.0(4)
C47 Fe2 C42 108.1(3)
C46 Fe2 C42 121.6(4)
C41 Fe2 C42 39.4(3)
C45 Fe2 C42 156.9(3)
C48 Fe2 C43 108.6(3)
C40 Fe2 C43 68.7(3)
C44 Fe2 C43 40.7(3)
C49 Fe2 C43 124.5(4)
C47 Fe2 C43 122.5(3)
C46 Fe2 C43 156.8(3)
C41 Fe2 C43 67.8(3)
C45 Fe2 C43 161.2(3)
C42 Fe2 C43 40.4(3)
C71 Fe4 C67 39.9(4)
C71 Fe4 C62 164.0(4)
C67 Fe4 C62 153.6(5)
C71 Fe4 C66 154.5(4)
C67 Fe4 C66 119.2(5)
C62 Fe4 C66 41.2(3)
C71 Fe4 C68 69.4(5)
C67 Fe4 C68 44.4(5)
C62 Fe4 C68 115.6(5)
C66 Fe4 C68 106.2(5)
C71 Fe4 C65 120.5(4)
C67 Fe4 C65 107.8(5)
C62 Fe4 C65 69.5(3)
C66 Fe4 C65 41.6(3)
C68 Fe4 C65 128.5(6)
C71 Fe4 C63 126.7(4)
C67 Fe4 C63 163.4(5)
C62 Fe4 C63 42.0(3)
C66 Fe4 C63 69.8(3)
C68 Fe4 C63 150.3(6)
C65 Fe4 C63 68.9(3)
C71 Fe4 C64 110.0(4)
C67 Fe4 C64 127.2(5)
C62 Fe4 C64 68.6(3)
C66 Fe4 C64 68.6(3)
C68 Fe4 C64 167.6(6)
C65 Fe4 C64 40.3(3)
C63 Fe4 C64 40.2(3)
C71 Fe4 C70 41.0(4)
C67 Fe4 C70 69.1(5)
C62 Fe4 C70 124.9(4)
C66 Fe4 C70 162.4(4)
C68 Fe4 C70 67.9(5)
C65 Fe4 C70 154.5(4)
C63 Fe4 C70 106.6(4)
C64 Fe4 C70 120.3(5)
C71 Fe4 C69 68.1(5)
C67 Fe4 C69 70.0(6)
C62 Fe4 C69 105.4(4)
C66 Fe4 C69 125.3(4)
C68 Fe4 C69 39.5(5)
C65 Fe4 C69 164.7(5)
C63 Fe4 C69 117.6(5)
C64 Fe4 C69 152.7(5)
C70 Fe4 C69 40.0(5)
C14 Fe1 C22 130.0(4)
C14 Fe1 C18 41.7(3)
C22 Fe1 C18 167.1(5)
C14 Fe1 C23 109.1(4)
C22 Fe1 C23 40.5(4)
C18 Fe1 C23 127.6(4)
C14 Fe1 C21 168.6(4)
C22 Fe1 C21 40.2(4)
C18 Fe1 C21 149.2(4)
C23 Fe1 C21 67.0(4)
C14 Fe1 C17 69.2(3)
C22 Fe1 C17 151.6(5)
C18 Fe1 C17 41.2(3)
C23 Fe1 C17 164.8(5)
C21 Fe1 C17 117.4(4)
C14 Fe1 C16 68.0(3)
C22 Fe1 C16 120.6(5)
C18 Fe1 C16 68.4(4)
C23 Fe1 C16 154.4(5)
C21 Fe1 C16 110.4(4)
C17 Fe1 C16 40.2(4)
C14 Fe1 C15 40.3(3)
C22 Fe1 C15 111.0(5)
C18 Fe1 C15 69.0(3)
C23 Fe1 C15 120.7(4)
C21 Fe1 C15 131.3(4)
C17 Fe1 C15 68.5(4)
C16 Fe1 C15 40.5(3)
C14 Fe1 C20 149.2(4)
C22 Fe1 C20 67.7(5)
C18 Fe1 C20 115.0(4)
C23 Fe1 C20 66.2(4)
C21 Fe1 C20 40.5(4)
C17 Fe1 C20 107.0(4)
C16 Fe1 C20 129.7(4)
C15 Fe1 C20 168.8(4)
C14 Fe1 C19 116.9(4)
C22 Fe1 C19 67.9(5)
C18 Fe1 C19 105.6(4)
C23 Fe1 C19 39.4(4)
C21 Fe1 C19 67.6(4)
C17 Fe1 C19 126.8(5)
C16 Fe1 C19 165.5(5)
C15 Fe1 C19 151.3(4)
C20 Fe1 C19 39.5(4)
Zn7 O16 Zn4 103.98(16)
Zn7 O16 Zn5 106.71(17)
Zn4 O16 Zn5 89.24(14)
Zn7 O16 Zn6 108.93(17)
Zn4 O16 Zn6 123.26(19)
Zn5 O16 Zn6 122.01(18)
Zn3 O6 Zn2 117.27(18)
Zn3 O6 Zn4 106.40(19)
Zn2 O6 Zn4 115.22(19)
Zn3 O6 Zn5 104.29(17)
Zn2 O6 Zn5 120.7(2)
Zn4 O6 Zn5 88.76(15)
C27 O8 Zn8 133.7(4)
C27 O8 Zn6 124.3(4)
Zn8 O8 Zn6 100.41(18)
C34 O7 Zn8 130.5(4)
C34 O7 Zn6 126.5(4)
Zn8 O7 Zn6 102.94(18)
C8 O2 Zn1 123.4(5)
C8 O2 Zn2 137.1(5)
Zn1 O2 Zn2 99.5(2)
C13 O3 Zn3 131.2(4)
C50 O12 Zn5 126.4(4)
C39 O10 Zn7 128.7(4)
C36 N4 C33 124.7(5)
C36 N4 Zn6 128.0(4)
C33 N4 Zn6 106.6(4)
C50 O13 Zn3 132.5(4)
C61 O14 Zn4 126.3(4)
C39 O11 Zn5 125.5(4)
C61 O15 Zn7 125.1(4)
O15 C61 O14 126.0(5)
O15 C61 C62 118.5(6)
O14 C61 C62 115.4(6)
C29 N3 C32 120.4(5)
C29 N3 Zn6 126.6(4)
C32 N3 Zn6 111.8(4)
O13 C50 O12 125.1(6)
O13 C50 C51 119.1(5)
O12 C50 C51 115.7(6)
C1 O1 Zn1 124.5(5)
C1 O1 Zn2 135.0(5)
Zn1 O1 Zn2 100.5(2)
O10 C39 O11 126.3(6)
O10 C39 C40 118.4(5)
O11 C39 C40 115.2(6)
C13 O4 Zn4 123.5(4)
O7 C34 C35 124.5(6)
O7 C34 C37 115.3(5)
C35 C34 C37 120.1(6)
C41 C40 C44 107.3(6)
C41 C40 C39 126.8(6)
C44 C40 C39 125.6(6)
C41 C40 Fe2 70.4(4)
C44 C40 Fe2 69.5(4)
C39 C40 Fe2 121.0(4)
C27 C28 C29 127.6(6)
C27 C28 H28 116.2
C29 C28 H28 116.2
C52 C51 C55 108.1(5)
C52 C51 C50 126.9(6)
C55 C51 C50 124.9(6)
C52 C51 Fe3 69.9(4)
C55 C51 Fe3 70.1(4)
C50 C51 Fe3 122.0(5)
C10 N2 C7 124.4(9)
C10 N2 Zn1 125.8(6)
C7 N2 Zn1 109.1(7)
C43 C44 C40 107.9(6)
C43 C44 Fe2 70.9(4)
C40 C44 Fe2 69.3(3)
C43 C44 H44 126.0
C40 C44 H44 126.0
Fe2 C44 H44 125.4
N4 C36 C35 122.0(5)
N4 C36 C38 121.3(6)
C35 C36 C38 116.6(6)
N4 C33 C32 110.4(5)
N4 C33 H33B 109.6
C32 C33 H33B 109.6
N4 C33 H33A 109.6
C32 C33 H33A 109.6
H33B C33 H33A 108.1
C34 C35 C36 128.4(6)
C34 C35 H35 115.8
C36 C35 H35 115.8
N3 C32 C33 110.8(5)
N3 C32 H32A 109.5
C33 C32 H32A 109.5
N3 C32 H32B 109.5
C33 C32 H32B 109.5
H32A C32 H32B 108.1
C55 C54 C53 109.2(6)
C55 C54 Fe3 69.0(4)
C53 C54 Fe3 70.4(4)
C55 C54 H54 125.4
C53 C54 H54 125.4
Fe3 C54 H54 126.7
N3 C29 C28 122.8(6)
N3 C29 C31 120.5(6)
C28 C29 C31 116.6(6)
C42 C43 C44 107.1(6)
C42 C43 Fe2 69.8(4)
C44 C43 Fe2 68.4(4)
C42 C43 H43 126.4
C44 C43 H43 126.4
Fe2 C43 H43 126.9
C54 C55 C51 107.0(6)
C54 C55 Fe3 70.6(4)
C51 C55 Fe3 68.4(4)
C54 C55 H55 126.5
C51 C55 H55 126.5
Fe3 C55 H55 126.0
O3 C13 O4 124.4(6)
O3 C13 C14 118.1(6)
O4 C13 C14 117.5(6)
C42 C41 C40 108.3(6)
C42 C41 Fe2 70.7(4)
C40 C41 Fe2 68.6(4)
C42 C41 H41 125.8
C40 C41 H41 125.8
Fe2 C41 H41 126.4
C41 C42 C43 109.3(6)
C41 C42 Fe2 69.8(4)
C43 C42 Fe2 69.8(4)
C41 C42 H42 125.3
C43 C42 H42 125.3
Fe2 C42 H42 126.6
C15 C14 C18 108.6(7)
C15 C14 C13 126.1(7)
C18 C14 C13 125.3(7)
C15 C14 Fe1 71.1(4)
C18 C14 Fe1 69.4(4)
C13 C14 Fe1 123.1(5)
C3 N1 C6 121.7(9)
C3 N1 Zn1 126.1(6)
C6 N1 Zn1 111.9(8)
C66 C62 C63 107.9(6)
C66 C62 C61 126.9(6)
C63 C62 C61 125.0(6)
C66 C62 Fe4 69.5(4)
C63 C62 Fe4 69.7(4)
C61 C62 Fe4 122.1(4)
C52 C53 C54 107.9(6)
C52 C53 Fe3 68.3(4)
C54 C53 Fe3 69.2(4)
C52 C53 H53 126.1
C54 C53 H53 126.1
Fe3 C53 H53 128.0
O8 C27 C28 125.0(6)
O8 C27 C30 114.5(6)
C28 C27 C30 120.5(6)
C14 C15 C16 107.5(8)
C14 C15 Fe1 68.6(4)
C16 C15 Fe1 69.5(4)
C14 C15 H15 126.2
C16 C15 H15 126.2
Fe1 C15 H15 127.2
C36 C38 H38B 109.5
C36 C38 H38C 109.5
H38B C38 H38C 109.5
C36 C38 H38A 109.5
H38B C38 H38A 109.5
H38C C38 H38A 109.5
C46 C47 C48 108.7(9)
C46 C47 Fe2 70.3(4)
C48 C47 Fe2 69.3(5)
C46 C47 H47 125.7
C48 C47 H47 125.7
Fe2 C47 H47 126.4
C53 C52 C51 107.9(6)
C53 C52 Fe3 71.5(4)
C51 C52 Fe3 68.6(4)
C53 C52 H52 126.1
C51 C52 H52 126.1
Fe3 C52 H52 125.4
C47 C46 C45 108.6(8)
C47 C46 Fe2 70.1(4)
C45 C46 Fe2 70.1(4)
C47 C46 H46 125.7
C45 C46 H46 125.7
Fe2 C46 H46 125.7
C64 C65 C66 107.5(7)
C64 C65 Fe4 70.4(5)
C66 C65 Fe4 68.9(4)
C64 C65 H65 126.2
C66 C65 H65 126.2
Fe4 C65 H65 126.0
C29 C31 H31A 109.5
C29 C31 H31C 109.5
H31A C31 H31C 109.5
C29 C31 H31B 109.5
H31A C31 H31B 109.5
H31C C31 H31B 109.5
C49 C45 C46 107.0(8)
C49 C45 Fe2 68.7(5)
C46 C45 Fe2 69.2(4)
C49 C45 H45 126.5
C46 C45 H45 126.5
Fe2 C45 H45 127.2
C58 C57 C56 106.2(8)
C58 C57 Fe3 68.5(5)
C56 C57 Fe3 68.9(5)
C58 C57 H57 126.9
C56 C57 H57 126.9
Fe3 C57 H57 127.2
C60 C56 C57 107.6(8)
C60 C56 Fe3 69.4(5)
C57 C56 Fe3 70.4(5)
C60 C56 H56 126.2
C57 C56 H56 126.2
Fe3 C56 H56 125.5
C62 C66 C65 107.6(7)
C62 C66 Fe4 69.3(4)
C65 C66 Fe4 69.5(4)
C62 C66 H66 126.2
C65 C66 H66 126.2
Fe4 C66 H66 126.5
C19 C23 C22 109.9(11)
C19 C23 Fe1 71.2(5)
C22 C23 Fe1 69.4(5)
C19 C23 H23 125.1
C22 C23 H23 125.1
Fe1 C23 H23 125.9
N1 C3 C2 124.2(8)
N1 C3 C5 120.9(10)
C2 C3 C5 114.8(11)
C59 C60 C56 109.1(8)
C59 C60 Fe3 70.7(5)
C56 C60 Fe3 69.9(5)
C59 C60 H60 125.5
C56 C60 H60 125.5
Fe3 C60 H60 125.5
C59 C58 C57 110.9(8)
C59 C58 Fe3 71.3(5)
C57 C58 Fe3 71.2(5)
C59 C58 H58 124.6
C57 C58 H58 124.6
Fe3 C58 H58 124.5
C17 C18 C14 106.7(8)
C17 C18 Fe1 69.8(5)
C14 C18 Fe1 68.8(4)
C17 C18 H18 126.6
C14 C18 H18 126.6
Fe1 C18 H18 126.3
C63 C64 C65 110.3(7)
C63 C64 Fe4 69.7(4)
C65 C64 Fe4 69.3(4)
C63 C64 H64 124.9
C65 C64 H64 124.9
Fe4 C64 H64 127.8
C47 C48 C49 109.0(9)
C47 C48 Fe2 70.9(5)
C49 C48 Fe2 69.8(5)
C47 C48 H48 125.5
C49 C48 H48 125.5
Fe2 C48 H48 125.4
O1 C1 C2 125.4(8)
O1 C1 C4 115.0(6)
C2 C1 C4 119.6(8)
C21 C22 C23 106.7(12)
C21 C22 Fe1 70.3(5)
C23 C22 Fe1 70.1(5)
C21 C22 H22 126.6
C23 C22 H22 126.6
Fe1 C22 H22 124.6
C1 C2 C3 125.8(9)
C1 C2 H2 117.1
C3 C2 H2 117.1
C19 C20 C21 108.3(11)
C19 C20 Fe1 70.3(6)
C21 C20 Fe1 68.9(6)
C19 C20 H20 125.9
C21 C20 H20 125.9
Fe1 C20 H20 126.5
C27 C30 H30A 109.5
C27 C30 H30C 109.5
H30A C30 H30C 109.5
C27 C30 H30B 109.5
H30A C30 H30B 109.5
H30C C30 H30B 109.5
C17 C16 C15 109.4(8)
C17 C16 Fe1 69.6(5)
C15 C16 Fe1 70.0(4)
C17 C16 H16 125.3
C15 C16 H16 125.3
Fe1 C16 H16 126.7
C22 C21 C20 107.8(10)
C22 C21 Fe1 69.5(5)
C20 C21 Fe1 70.5(5)
C22 C21 H21 126.1
C20 C21 H21 126.1
Fe1 C21 H21 125.4
C34 C37 H37A 109.5
C34 C37 H37C 109.5
H37A C37 H37C 109.5
C34 C37 H37B 109.5
H37A C37 H37B 109.5
H37C C37 H37B 109.5
C45 C49 C48 106.7(8)
C45 C49 Fe2 70.5(4)
C48 C49 Fe2 69.1(5)
C45 C49 H49 126.7
C48 C49 H49 126.7
Fe2 C49 H49 125.3
C23 C19 C20 107.3(11)
C23 C19 Fe1 69.4(6)
C20 C19 Fe1 70.1(6)
C23 C19 H19 126.3
C20 C19 H19 126.3
Fe1 C19 H19 125.7
C64 C63 C62 106.8(7)
C64 C63 Fe4 70.2(4)
C62 C63 Fe4 68.3(4)
C64 C63 H63 126.6
C62 C63 H63 126.6
Fe4 C63 H63 126.4
C58 C59 C60 106.3(9)
C58 C59 Fe3 68.8(5)
C60 C59 Fe3 69.0(5)
C58 C59 H59 126.9
C60 C59 H59 126.9
Fe3 C59 H59 126.9
C16 C17 C18 107.8(8)
C16 C17 Fe1 70.2(5)
C18 C17 Fe1 69.0(5)
C16 C17 H17 126.1
C18 C17 H17 126.1
Fe1 C17 H17 126.2
C72 O9 Zn7 119.4(4)
C72 O9 Zn8 121.6(4)
Zn7 O9 Zn8 114.6(2)
O9 C72 C73 109.7(8)
O9 C72 H72A 109.7
C73 C72 H72A 109.7
O9 C72 H72B 109.7
C73 C72 H72B 109.7
H72A C72 H72B 108.2
O2 C8 C9 125.4(8)
O2 C8 C11 115.5(6)
C9 C8 C11 119.1(8)
C1 C4 H4A 109.5
C1 C4 H4C 109.5
H4A C4 H4C 109.5
C1 C4 H4B 109.5
H4A C4 H4B 109.5
H4C C4 H4B 109.5
C75 C74 Zn8 117.4(5)
C75 C74 H74A 107.9
Zn8 C74 H74A 107.9
C75 C74 H74B 107.9
Zn8 C74 H74B 107.9
H74A C74 H74B 107.2
C74 C75 H75A 109.5
C74 C75 H75B 109.5
H75A C75 H75B 109.5
C74 C75 H75C 109.5
H75A C75 H75C 109.5
H75B C75 H75C 109.5
C72 C73 H73A 109.5
C72 C73 H73B 109.5
H73A C73 H73B 109.5
C72 C73 H73C 109.5
H73A C73 H73C 109.5
H73B C73 H73C 109.5
C8 C11 H11A 109.5
C8 C11 H11C 109.5
H11A C11 H11C 109.5
C8 C11 H11B 109.5
H11A C11 H11B 109.5
H11C C11 H11B 109.5
C26 C25 Zn2 118.4(8)
C26 C25 H25A 107.7
Zn2 C25 H25A 107.7
C26 C25 H25B 107.7
Zn2 C25 H25B 107.7
H25A C25 H25B 107.1
N2 C10 C9 122.7(8)
N2 C10 C12 121.9(9)
C9 C10 C12 115.4(11)
C8 C9 C10 128.9(9)
C8 C9 H9 115.6
C10 C9 H9 115.6
C6 C7 N2 114.5(9)
C6 C7 H7A 108.6
N2 C7 H7A 108.6
C6 C7 H7B 108.6
N2 C7 H7B 108.6
H7A C7 H7B 107.6
C7 C6 N1 113.3(8)
C7 C6 H6A 108.9
N1 C6 H6A 108.9
C7 C6 H6B 108.9
N1 C6 H6B 108.9
H6A C6 H6B 107.7
C69 C70 C71 107.3(12)
C69 C70 Fe4 70.1(6)
C71 C70 Fe4 67.9(6)
C69 C70 H70 126.3
C71 C70 H70 126.3
Fe4 C70 H70 127.2
C67 C71 C70 111.1(12)
C67 C71 Fe4 70.2(6)
C70 C71 Fe4 71.1(6)
C67 C71 H71 124.5
C70 C71 H71 124.5
Fe4 C71 H71 125.8
C68 C69 C70 109.9(13)
C68 C69 Fe4 68.9(7)
C70 C69 Fe4 69.9(6)
C68 C69 H69 125.1
C70 C69 H69 125.1
Fe4 C69 H69 127.7
C3 C5 H5C 109.5
C3 C5 H5B 109.5
H5C C5 H5B 109.5
C3 C5 H5A 109.5
H5C C5 H5A 109.5
H5B C5 H5A 109.5
C69 C68 C67 107.0(12)
C69 C68 Fe4 71.6(6)
C67 C68 Fe4 67.5(6)
C69 C68 H68 126.5
C67 C68 H68 126.5
Fe4 C68 H68 126.0
C71 C67 C68 104.7(12)
C71 C67 Fe4 69.9(6)
C68 C67 Fe4 68.1(6)
C71 C67 H67 127.6
C68 C67 H67 127.6
Fe4 C67 H67 125.9
C10 C12 H12A 109.5
C10 C12 H12C 109.5
H12A C12 H12C 109.5
C10 C12 H12B 109.5
H12A C12 H12B 109.5
H12C C12 H12B 109.5
C24 O5 Zn3 122.5(5)
C24 O5 Zn1 120.1(5)
Zn3 O5 Zn1 117.3(2)
C25 C26 H26A 109.5
C25 C26 H26B 109.5
H26A C26 H26B 109.5
C25 C26 H26C 109.5
H26A C26 H26C 109.5
H26B C26 H26C 109.5
O5 C24 C24A 99.3(9)
O5 C24 H24A 111.9
C24A C24 H24A 111.9
O5 C24 H24B 111.9
C24A C24 H24B 111.9
H24A C24 H24B 109.6
C24 C24A H24C 109.5
C24 C24A H24D 109.5
H24C C24A H24D 109.5
C24 C24A H24E 109.5
H24C C24A H24E 109.5
H24D C24A H24E 109.5

loop_
_geom_bond_atom_site_label_1
_geom_bond_atom_site_label_2
_geom_bond_distance
Zn6 O16 1.977(3)
Zn6 O7 2.042(4)
Zn6 N3 2.048(5)
Zn6 N4 2.054(5)
Zn6 O8 2.078(4)
Zn7 O9 1.906(4)
Zn7 O16 1.946(3)
Zn7 O15 1.982(4)
Zn7 O10 2.018(4)
Zn7 Zn4 3.0824(11)
Zn7 Zn5 3.1430(10)
Zn5 O11 1.933(4)
Zn5 O12 1.938(4)
Zn5 O16 1.971(4)
Zn5 O6 1.978(4)
Zn5 Zn4 2.7649(12)
Zn5 Zn3 3.0911(11)
Zn4 O4 1.930(5)
Zn4 O14 1.958(4)
Zn4 O16 1.966(4)
Zn4 O6 1.975(4)
Zn4 Zn3 3.1329(11)
Zn3 O5 1.907(4)
Zn3 O6 1.937(4)
Zn3 O13 1.993(4)
Zn3 O3 2.013(5)
Zn8 O9 1.978(4)
Zn8 C74 1.978(6)
Zn8 O7 2.039(4)
Zn8 O8 2.077(4)
Zn2 O6 1.968(4)
Zn2 C25 1.972(8)
Zn2 O1 2.092(5)
Zn2 O2 2.122(5)
Zn1 O5 1.977(5)
Zn1 N1 2.010(8)
Zn1 N2 2.031(8)
Zn1 O1 2.040(5)
Zn1 O2 2.042(5)
Fe3 C51 2.011(6)
Fe3 C58 2.018(8)
Fe3 C52 2.028(6)
Fe3 C60 2.028(8)
Fe3 C55 2.033(8)
Fe3 C56 2.034(8)
Fe3 C59 2.051(8)
Fe3 C57 2.054(9)
Fe3 C54 2.054(7)
Fe3 C53 2.069(7)
Fe2 C48 2.013(8)
Fe2 C40 2.015(6)
Fe2 C44 2.018(6)
Fe2 C49 2.023(8)
Fe2 C47 2.033(7)
Fe2 C46 2.036(7)
Fe2 C41 2.039(7)
Fe2 C45 2.047(7)
Fe2 C42 2.050(7)
Fe2 C43 2.050(7)
Fe4 C71 2.008(9)
Fe4 C67 2.011(11)
Fe4 C62 2.012(7)
Fe4 C66 2.014(7)
Fe4 C68 2.020(10)
Fe4 C65 2.023(8)
Fe4 C63 2.030(8)
Fe4 C64 2.037(7)
Fe4 C70 2.051(10)
Fe4 C69 2.054(11)
Fe1 C14 2.022(7)
Fe1 C22 2.024(9)
Fe1 C18 2.030(8)
Fe1 C23 2.033(9)
Fe1 C21 2.034(9)
Fe1 C17 2.040(9)
Fe1 C16 2.047(8)
Fe1 C15 2.053(7)
Fe1 C20 2.055(9)
Fe1 C19 2.057(9)
O8 C27 1.314(7)
O7 C34 1.321(7)
O2 C8 1.290(9)
O3 C13 1.263(8)
O12 C50 1.260(7)
O10 C39 1.248(7)
N4 C36 1.303(8)
N4 C33 1.458(8)
O13 C50 1.247(8)
O14 C61 1.262(7)
O11 C39 1.253(7)
O15 C61 1.247(7)
C61 C62 1.485(8)
N3 C29 1.306(8)
N3 C32 1.461(8)
C50 C51 1.479(8)
O1 C1 1.292(9)
C39 C40 1.478(9)
O4 C13 1.280(8)
C34 C35 1.351(9)
C34 C37 1.501(9)
C40 C41 1.421(9)
C40 C44 1.421(9)
C28 C27 1.347(9)
C28 C29 1.451(9)
C28 H28 0.9500
C51 C52 1.432(9)
C51 C55 1.432(9)
N2 C10 1.277(12)
N2 C7 1.431(12)
C44 C43 1.416(9)
C44 H44 0.9500
C36 C35 1.426(9)
C36 C38 1.519(8)
C33 C32 1.504(10)
C33 H33B 0.9900
C33 H33A 0.9900
C35 H35 0.9500
C32 H32A 0.9900
C32 H32B 0.9900
C54 C55 1.411(9)
C54 C53 1.421(10)
C54 H54 0.9500
C29 C31 1.497(9)
C43 C42 1.415(10)
C43 H43 0.9500
C55 H55 0.9500
C13 C14 1.444(10)
C41 C42 1.380(10)
C41 H41 0.9500
C42 H42 0.9500
C14 C15 1.404(11)
C14 C18 1.443(10)
N1 C3 1.293(13)
N1 C6 1.468(13)
C62 C66 1.415(10)
C62 C63 1.447(9)
C53 C52 1.409(9)
C53 H53 0.9500
C27 C30 1.520(9)
C15 C16 1.418(11)
C15 H15 0.9500
C38 H38B 0.9800
C38 H38C 0.9800
C38 H38A 0.9800
C47 C46 1.378(11)
C47 C48 1.380(12)
C47 H47 0.9500
C52 H52 0.9500
C46 C45 1.420(12)
C46 H46 0.9500
C65 C64 1.398(12)
C65 C66 1.435(10)
C65 H65 0.9500
C31 H31A 0.9800
C31 H31C 0.9800
C31 H31B 0.9800
C45 C49 1.418(12)
C45 H45 0.9500
C57 C58 1.403(12)
C57 C56 1.420(12)
C57 H57 0.9500
C56 C60 1.413(12)
C56 H56 0.9500
C66 H66 0.9500
C23 C19 1.380(14)
C23 C22 1.405(15)
C23 H23 0.9500
C3 C2 1.436(14)
C3 C5 1.527(11)
C60 C59 1.406(12)
C60 H60 0.9500
C58 C59 1.390(12)
C58 H58 0.9500
C18 C17 1.432(12)
C18 H18 0.9500
C64 C63 1.396(11)
C64 H64 0.9500
C48 C49 1.417(13)
C48 H48 0.9500
C1 C2 1.387(10)
C1 C4 1.500(11)
C22 C21 1.394(14)
C22 H22 0.9500
C2 H2 0.9500
C20 C19 1.391(13)
C20 C21 1.417(14)
C20 H20 0.9500
C30 H30A 0.9800
C30 H30C 0.9800
C30 H30B 0.9800
C16 C17 1.405(13)
C16 H16 0.9500
C21 H21 0.9500
C37 H37A 0.9800
C37 H37C 0.9800
C37 H37B 0.9800
C49 H49 0.9500
C19 H19 0.9500
C63 H63 0.9500
C59 H59 0.9500
C17 H17 0.9500
O9 C72 1.405(8)
C72 C73 1.475(12)
C72 H72A 0.9900
C72 H72B 0.9900
C8 C9 1.364(10)
C8 C11 1.487(12)
C4 H4A 0.9800
C4 H4C 0.9800
C4 H4B 0.9800
C74 C75 1.476(10)
C74 H74A 0.9900
C74 H74B 0.9900
C75 H75A 0.9800
C75 H75B 0.9800
C75 H75C 0.9800
C73 H73A 0.9800
C73 H73B 0.9800
C73 H73C 0.9800
C11 H11A 0.9800
C11 H11C 0.9800
C11 H11B 0.9800
C25 C26 1.5095(10)
C25 H25A 0.9900
C25 H25B 0.9900
C10 C9 1.415(13)
C10 C12 1.532(13)
C9 H9 0.9500
C7 C6 1.429(15)
C7 H7A 0.9900
C7 H7B 0.9900
C6 H6A 0.9900
C6 H6B 0.9900
C70 C69 1.403(16)
C70 C71 1.421(15)
C70 H70 0.9500
C71 C67 1.372(15)
C71 H71 0.9500
C69 C68 1.376(18)
C69 H69 0.9500
C5 H5C 0.9800
C5 H5B 0.9800
C5 H5A 0.9800
C68 C67 1.523(19)
C68 H68 0.9500
C67 H67 0.9500
C12 H12A 0.9800
C12 H12C 0.9800
C12 H12B 0.9800
O5 C24 1.3807(10)
C26 H26A 0.9800
C26 H26B 0.9800
C26 H26C 0.9800
C24 C24A 1.5094(10)
C24 H24A 0.9900
C24 H24B 0.9900
C24A H24C 0.9800
C24A H24D 0.9800
C24A H24E 0.9800

loop_
_geom_torsion_atom_site_label_1
_geom_torsion_atom_site_label_2
_geom_torsion_atom_site_label_3
_geom_torsion_atom_site_label_4
_geom_torsion
O9 Zn7 Zn5 O11 -73.5(2)
O16 Zn7 Zn5 O11 -172.2(2)
O15 Zn7 Zn5 O11 110.7(2)
O10 Zn7 Zn5 O11 19.93(19)
Zn4 Zn7 Zn5 O11 136.85(15)
O9 Zn7 Zn5 O12 21.0(3)
O16 Zn7 Zn5 O12 -77.7(3)
O15 Zn7 Zn5 O12 -154.8(3)
O10 Zn7 Zn5 O12 114.4(3)
Zn4 Zn7 Zn5 O12 -128.7(2)
O9 Zn7 Zn5 O16 98.7(2)
O15 Zn7 Zn5 O16 -77.1(2)
O10 Zn7 Zn5 O16 -167.8(2)
Zn4 Zn7 Zn5 O16 -50.92(17)
O9 Zn7 Zn5 O6 175.1(2)
O16 Zn7 Zn5 O6 76.3(2)
O15 Zn7 Zn5 O6 -0.8(2)
O10 Zn7 Zn5 O6 -91.50(17)
Zn4 Zn7 Zn5 O6 25.42(12)
O9 Zn7 Zn5 Zn4 149.64(17)
O16 Zn7 Zn5 Zn4 50.92(17)
O15 Zn7 Zn5 Zn4 -26.18(17)
O10 Zn7 Zn5 Zn4 -116.92(13)
O9 Zn7 Zn5 Zn3 145.11(17)
O16 Zn7 Zn5 Zn3 46.38(17)
O15 Zn7 Zn5 Zn3 -30.71(17)
O10 Zn7 Zn5 Zn3 -121.45(13)
Zn4 Zn7 Zn5 Zn3 -4.53(3)
O11 Zn5 Zn4 O4 173.6(2)
O12 Zn5 Zn4 O4 0.5(3)
O16 Zn5 Zn4 O4 -93.5(2)
O6 Zn5 Zn4 O4 82.2(2)
Zn3 Zn5 Zn4 O4 42.06(19)
Zn7 Zn5 Zn4 O4 -133.92(19)
O11 Zn5 Zn4 O14 0.1(2)
O12 Zn5 Zn4 O14 -173.0(2)
O16 Zn5 Zn4 O14 92.9(2)
O6 Zn5 Zn4 O14 -91.3(2)
Zn3 Zn5 Zn4 O14 -131.46(15)
Zn7 Zn5 Zn4 O14 52.57(15)
O11 Zn5 Zn4 O16 -92.9(2)
O12 Zn5 Zn4 O16 94.1(2)
O6 Zn5 Zn4 O16 175.8(2)
Zn3 Zn5 Zn4 O16 135.61(14)
Zn7 Zn5 Zn4 O16 -40.37(14)
O11 Zn5 Zn4 O6 91.3(2)
O12 Zn5 Zn4 O6 -81.7(2)
O16 Zn5 Zn4 O6 -175.8(2)
Zn3 Zn5 Zn4 O6 -40.19(15)
Zn7 Zn5 Zn4 O6 143.84(15)
O11 Zn5 Zn4 Zn7 -52.51(16)
O12 Zn5 Zn4 Zn7 134.5(2)
O16 Zn5 Zn4 Zn7 40.37(14)
O6 Zn5 Zn4 Zn7 -143.84(15)
Zn3 Zn5 Zn4 Zn7 175.97(3)
O11 Zn5 Zn4 Zn3 131.51(16)
O12 Zn5 Zn4 Zn3 -41.5(2)
O16 Zn5 Zn4 Zn3 -135.61(14)
O6 Zn5 Zn4 Zn3 40.19(15)
Zn7 Zn5 Zn4 Zn3 -175.97(3)
O9 Zn7 Zn4 O4 30.6(4)
O16 Zn7 Zn4 O4 78.3(3)
O15 Zn7 Zn4 O4 -74.8(3)
O10 Zn7 Zn4 O4 -173.4(2)
Zn5 Zn7 Zn4 O4 127.2(2)
O9 Zn7 Zn4 O14 127.8(4)
O16 Zn7 Zn4 O14 175.5(2)
O15 Zn7 Zn4 O14 22.4(2)
O10 Zn7 Zn4 O14 -76.15(19)
Zn5 Zn7 Zn4 O14 -135.57(15)
O9 Zn7 Zn4 O16 -47.8(4)
O15 Zn7 Zn4 O16 -153.2(2)
O10 Zn7 Zn4 O16 108.3(2)
Zn5 Zn7 Zn4 O16 48.89(18)
O9 Zn7 Zn4 O6 -122.3(4)
O16 Zn7 Zn4 O6 -74.5(2)
O15 Zn7 Zn4 O6 132.29(18)
O10 Zn7 Zn4 O6 33.77(16)
Zn5 Zn7 Zn4 O6 -25.66(11)
O9 Zn7 Zn4 Zn5 -96.7(4)
O16 Zn7 Zn4 Zn5 -48.89(18)
O15 Zn7 Zn4 Zn5 157.95(14)
O10 Zn7 Zn4 Zn5 59.42(12)
O9 Zn7 Zn4 Zn3 -92.2(4)
O16 Zn7 Zn4 Zn3 -44.37(18)
O15 Zn7 Zn4 Zn3 162.47(14)
O10 Zn7 Zn4 Zn3 63.94(12)
Zn5 Zn7 Zn4 Zn3 4.52(3)
O11 Zn5 Zn3 O5 7.0(4)
O12 Zn5 Zn3 O5 -90.2(3)
O16 Zn5 Zn3 O5 148.3(3)
O6 Zn5 Zn3 O5 68.7(4)
Zn4 Zn5 Zn3 O5 118.1(3)
Zn7 Zn5 Zn3 O5 122.5(3)
O11 Zn5 Zn3 O6 -61.7(3)
O12 Zn5 Zn3 O6 -158.9(2)
O16 Zn5 Zn3 O6 79.6(2)
Zn4 Zn5 Zn3 O6 49.38(19)
Zn7 Zn5 Zn3 O6 53.84(19)
O11 Zn5 Zn3 O13 106.1(2)
O12 Zn5 Zn3 O13 8.9(2)
O16 Zn5 Zn3 O13 -112.64(18)
O6 Zn5 Zn3 O13 167.8(2)
Zn4 Zn5 Zn3 O13 -142.86(15)
Zn7 Zn5 Zn3 O13 -138.40(15)
O11 Zn5 Zn3 O3 -160.5(2)
O12 Zn5 Zn3 O3 102.3(2)
O16 Zn5 Zn3 O3 -19.20(17)
O6 Zn5 Zn3 O3 -98.8(2)
Zn4 Zn5 Zn3 O3 -49.42(13)
Zn7 Zn5 Zn3 O3 -44.96(14)
O11 Zn5 Zn3 Zn4 -111.1(2)
O12 Zn5 Zn3 Zn4 151.73(15)
O16 Zn5 Zn3 Zn4 30.22(10)
O6 Zn5 Zn3 Zn4 -49.38(19)
Zn7 Zn5 Zn3 Zn4 4.46(3)
O4 Zn4 Zn3 O5 76.6(3)
O14 Zn4 Zn3 O5 -25.5(4)
O16 Zn4 Zn3 O5 -163.5(3)
O6 Zn4 Zn3 O5 -82.2(3)
Zn5 Zn4 Zn3 O5 -133.3(3)
Zn7 Zn4 Zn3 O5 -137.9(3)
O4 Zn4 Zn3 O6 158.8(2)
O14 Zn4 Zn3 O6 56.7(3)
O16 Zn4 Zn3 O6 -81.3(2)
Zn5 Zn4 Zn3 O6 -51.07(19)
Zn7 Zn4 Zn3 O6 -55.66(19)
O4 Zn4 Zn3 O13 -110.0(2)
O14 Zn4 Zn3 O13 147.9(3)
O16 Zn4 Zn3 O13 9.98(19)
O6 Zn4 Zn3 O13 91.3(2)
Zn5 Zn4 Zn3 O13 40.18(16)
Zn7 Zn4 Zn3 O13 35.59(16)
O4 Zn4 Zn3 O3 -20.6(2)
O14 Zn4 Zn3 O3 -122.6(3)
O16 Zn4 Zn3 O3 99.41(18)
O6 Zn4 Zn3 O3 -179.3(2)
Zn5 Zn4 Zn3 O3 129.61(14)
Zn7 Zn4 Zn3 O3 125.02(14)
O4 Zn4 Zn3 Zn5 -150.16(14)
O14 Zn4 Zn3 Zn5 107.7(2)
O16 Zn4 Zn3 Zn5 -30.21(11)
O6 Zn4 Zn3 Zn5 51.07(19)
Zn7 Zn4 Zn3 Zn5 -4.59(3)
O9 Zn7 O16 Zn4 158.7(2)
O15 Zn7 O16 Zn4 27.7(2)
O10 Zn7 O16 Zn4 -81.2(2)
Zn5 Zn7 O16 Zn4 -93.46(19)
O9 Zn7 O16 Zn5 -107.8(2)
O15 Zn7 O16 Zn5 121.21(19)
O10 Zn7 O16 Zn5 12.2(2)
Zn4 Zn7 O16 Zn5 93.46(19)
O9 Zn7 O16 Zn6 25.7(3)
O15 Zn7 O16 Zn6 -105.3(2)
O10 Zn7 O16 Zn6 145.70(18)
Zn4 Zn7 O16 Zn6 -133.1(3)
Zn5 Zn7 O16 Zn6 133.5(3)
O4 Zn4 O16 Zn7 -131.1(2)
O14 Zn4 O16 Zn7 -4.7(2)
O6 Zn4 O16 Zn7 110.04(18)
Zn5 Zn4 O16 Zn7 107.0(2)
Zn3 Zn4 O16 Zn7 145.94(13)
O4 Zn4 O16 Zn5 121.88(19)
O14 Zn4 O16 Zn5 -111.74(19)
O6 Zn4 O16 Zn5 3.01(14)
Zn7 Zn4 O16 Zn5 -107.0(2)
Zn3 Zn4 O16 Zn5 38.91(11)
O4 Zn4 O16 Zn6 -6.8(3)
O14 Zn4 O16 Zn6 119.6(2)
O6 Zn4 O16 Zn6 -125.7(2)
Zn5 Zn4 O16 Zn6 -128.7(3)
Zn7 Zn4 O16 Zn6 124.3(3)
Zn3 Zn4 O16 Zn6 -89.79(19)
O11 Zn5 O16 Zn7 8.3(2)
O12 Zn5 O16 Zn7 131.88(19)
O6 Zn5 O16 Zn7 -107.38(18)
Zn4 Zn5 O16 Zn7 -104.38(19)
Zn3 Zn5 O16 Zn7 -144.06(13)
O11 Zn5 O16 Zn4 112.70(18)
O12 Zn5 O16 Zn4 -123.74(18)
O6 Zn5 O16 Zn4 -3.01(14)
Zn3 Zn5 O16 Zn4 -39.69(11)
Zn7 Zn5 O16 Zn4 104.38(19)
O11 Zn5 O16 Zn6 -117.6(2)
O12 Zn5 O16 Zn6 5.9(3)
O6 Zn5 O16 Zn6 126.7(2)
Zn4 Zn5 O16 Zn6 129.7(3)
Zn3 Zn5 O16 Zn6 89.99(19)
Zn7 Zn5 O16 Zn6 -125.9(3)
O7 Zn6 O16 Zn7 -45.1(2)
N3 Zn6 O16 Zn7 124.4(2)
N4 Zn6 O16 Zn7 -140.4(2)
O8 Zn6 O16 Zn7 33.2(2)
O7 Zn6 O16 Zn4 -167.1(2)
N3 Zn6 O16 Zn4 2.4(3)
N4 Zn6 O16 Zn4 97.6(3)
O8 Zn6 O16 Zn4 -88.9(2)
O7 Zn6 O16 Zn5 79.8(2)
N3 Zn6 O16 Zn5 -110.7(2)
N4 Zn6 O16 Zn5 -15.4(3)
O8 Zn6 O16 Zn5 158.1(2)
O5 Zn3 O6 Zn2 -4.7(4)
O13 Zn3 O6 Zn2 123.8(2)
O3 Zn3 O6 Zn2 -130.0(2)
Zn5 Zn3 O6 Zn2 136.4(3)
Zn4 Zn3 O6 Zn2 -130.6(3)
O5 Zn3 O6 Zn4 126.0(3)
O13 Zn3 O6 Zn4 -105.6(2)
O3 Zn3 O6 Zn4 0.7(2)
Zn5 Zn3 O6 Zn4 -93.0(2)
O5 Zn3 O6 Zn5 -141.1(3)
O13 Zn3 O6 Zn5 -12.6(2)
O3 Zn3 O6 Zn5 93.6(2)
Zn4 Zn3 O6 Zn5 93.0(2)
C25 Zn2 O6 Zn3 -171.6(4)
O1 Zn2 O6 Zn3 -37.9(3)
O2 Zn2 O6 Zn3 40.3(3)
C25 Zn2 O6 Zn4 62.0(5)
O1 Zn2 O6 Zn4 -164.3(2)
O2 Zn2 O6 Zn4 -86.1(2)
C25 Zn2 O6 Zn5 -42.6(5)
O1 Zn2 O6 Zn5 91.1(2)
O2 Zn2 O6 Zn5 169.3(2)
O4 Zn4 O6 Zn3 -23.0(3)
O14 Zn4 O6 Zn3 -142.68(19)
O16 Zn4 O6 Zn3 101.53(18)
Zn5 Zn4 O6 Zn3 104.5(2)
Zn7 Zn4 O6 Zn3 137.74(14)
O4 Zn4 O6 Zn2 108.8(2)
O14 Zn4 O6 Zn2 -10.9(3)
O16 Zn4 O6 Zn2 -126.7(2)
Zn5 Zn4 O6 Zn2 -123.7(3)
Zn7 Zn4 O6 Zn2 -90.47(19)
Zn3 Zn4 O6 Zn2 131.8(3)
O4 Zn4 O6 Zn5 -127.51(18)
O14 Zn4 O6 Zn5 112.79(18)
O16 Zn4 O6 Zn5 -3.00(14)
Zn7 Zn4 O6 Zn5 33.21(13)
Zn3 Zn4 O6 Zn5 -104.5(2)
O11 Zn5 O6 Zn3 139.68(18)
O12 Zn5 O6 Zn3 23.1(3)
O16 Zn5 O6 Zn3 -103.62(19)
Zn4 Zn5 O6 Zn3 -106.6(2)
Zn7 Zn5 O6 Zn3 -138.82(14)
O11 Zn5 O6 Zn2 5.2(3)
O12 Zn5 O6 Zn2 -111.4(2)
O16 Zn5 O6 Zn2 121.9(2)
Zn4 Zn5 O6 Zn2 118.9(3)
Zn3 Zn5 O6 Zn2 -134.5(3)
Zn7 Zn5 O6 Zn2 86.7(2)
O11 Zn5 O6 Zn4 -113.72(17)
O12 Zn5 O6 Zn4 129.68(19)
O16 Zn5 O6 Zn4 2.99(14)
Zn3 Zn5 O6 Zn4 106.6(2)
Zn7 Zn5 O6 Zn4 -32.21(13)
O9 Zn8 O8 C27 -111.0(5)
C74 Zn8 O8 C27 31.2(7)
O7 Zn8 O8 C27 156.7(6)
O9 Zn8 O8 Zn6 83.5(2)
C74 Zn8 O8 Zn6 -134.3(3)
O7 Zn8 O8 Zn6 -8.88(16)
O16 Zn6 O8 C27 97.4(5)
O7 Zn6 O8 C27 -158.5(5)
N3 Zn6 O8 C27 -21.1(5)
N4 Zn6 O8 C27 -94.5(6)
O16 Zn6 O8 Zn8 -95.20(18)
O7 Zn6 O8 Zn8 8.87(16)
N3 Zn6 O8 Zn8 146.28(19)
N4 Zn6 O8 Zn8 72.9(4)
O9 Zn8 O7 C34 100.2(5)
C74 Zn8 O7 C34 -43.5(6)
O8 Zn8 O7 C34 -166.7(5)
O9 Zn8 O7 Zn6 -84.0(2)
C74 Zn8 O7 Zn6 132.3(3)
O8 Zn8 O7 Zn6 9.12(17)
O16 Zn6 O7 C34 -102.0(4)
N3 Zn6 O7 C34 91.3(5)
N4 Zn6 O7 C34 13.3(5)
O8 Zn6 O7 C34 166.9(5)
O16 Zn6 O7 Zn8 82.01(19)
N3 Zn6 O7 Zn8 -84.7(3)
N4 Zn6 O7 Zn8 -162.7(2)
O8 Zn6 O7 Zn8 -9.12(17)
O5 Zn1 O2 C8 -91.9(6)
N1 Zn1 O2 C8 95.7(8)
N2 Zn1 O2 C8 19.0(6)
O1 Zn1 O2 C8 170.8(6)
O5 Zn1 O2 Zn2 86.3(2)
N1 Zn1 O2 Zn2 -86.0(6)
N2 Zn1 O2 Zn2 -162.7(3)
O1 Zn1 O2 Zn2 -10.90(19)
O6 Zn2 O2 C8 93.4(7)
C25 Zn2 O2 C8 -61.0(8)
O1 Zn2 O2 C8 -171.4(7)
O6 Zn2 O2 Zn1 -84.5(2)
C25 Zn2 O2 Zn1 121.1(4)
O1 Zn2 O2 Zn1 10.73(19)
O5 Zn3 O3 C13 -103.6(6)
O6 Zn3 O3 C13 28.6(6)
O13 Zn3 O3 C13 144.0(5)
Zn5 Zn3 O3 C13 68.8(6)
Zn4 Zn3 O3 C13 29.1(5)
O11 Zn5 O12 C50 -145.8(5)
O16 Zn5 O12 C50 85.3(5)
O6 Zn5 O12 C50 -23.1(6)
Zn4 Zn5 O12 C50 28.2(6)
Zn3 Zn5 O12 C50 -9.1(5)
Zn7 Zn5 O12 C50 128.6(5)
O9 Zn7 O10 C39 97.5(5)
O16 Zn7 O10 C39 -34.4(5)
O15 Zn7 O10 C39 -149.8(5)
Zn4 Zn7 O10 C39 -72.7(5)
Zn5 Zn7 O10 C39 -26.8(5)
O16 Zn6 N4 C36 99.3(5)
O7 Zn6 N4 C36 -6.1(5)
N3 Zn6 N4 C36 -142.6(6)
O8 Zn6 N4 C36 -67.5(7)
O16 Zn6 N4 C33 -89.9(4)
O7 Zn6 N4 C33 164.6(4)
N3 Zn6 N4 C33 28.2(4)
O8 Zn6 N4 C33 103.2(5)
O5 Zn3 O13 C50 128.8(6)
O6 Zn3 O13 C50 -5.9(7)
O3 Zn3 O13 C50 -119.0(6)
Zn5 Zn3 O13 C50 -14.1(6)
Zn4 Zn3 O13 C50 -46.4(6)
O4 Zn4 O14 C61 109.7(6)
O16 Zn4 O14 C61 -24.3(6)
O6 Zn4 O14 C61 -125.7(5)
Zn5 Zn4 O14 C61 -75.2(6)
Zn7 Zn4 O14 C61 -27.3(5)
Zn3 Zn4 O14 C61 -158.0(5)
O12 Zn5 O11 C39 -162.5(5)
O16 Zn5 O11 C39 -28.5(5)
O6 Zn5 O11 C39 73.4(5)
Zn4 Zn5 O11 C39 22.5(5)
Zn3 Zn5 O11 C39 108.9(4)
Zn7 Zn5 O11 C39 -23.5(5)
O9 Zn7 O15 C61 176.7(5)
O16 Zn7 O15 C61 -45.4(5)
O10 Zn7 O15 C61 68.8(5)
Zn4 Zn7 O15 C61 -28.1(5)
Zn5 Zn7 O15 C61 -6.9(6)
Zn7 O15 C61 O14 19.8(10)
Zn7 O15 C61 C62 -160.6(4)
Zn4 O14 C61 O15 17.4(10)
Zn4 O14 C61 C62 -162.1(4)
O16 Zn6 N3 C29 -84.5(5)
O7 Zn6 N3 C29 80.8(5)
N4 Zn6 N3 C29 161.1(5)
O8 Zn6 N3 C29 9.7(5)
O16 Zn6 N3 C32 108.0(4)
O7 Zn6 N3 C32 -86.7(4)
N4 Zn6 N3 C32 -6.3(4)
O8 Zn6 N3 C32 -157.8(4)
Zn3 O13 C50 O12 12.9(11)
Zn3 O13 C50 C51 -169.9(4)
Zn5 O12 C50 O13 3.0(10)
Zn5 O12 C50 C51 -174.2(4)
O5 Zn1 O1 C1 95.9(5)
N1 Zn1 O1 C1 -19.7(6)
N2 Zn1 O1 C1 -95.6(8)
O2 Zn1 O1 C1 -168.9(6)
O5 Zn1 O1 Zn2 -84.1(2)
N1 Zn1 O1 Zn2 160.4(3)
N2 Zn1 O1 Zn2 84.4(6)
O2 Zn1 O1 Zn2 11.1(2)
O6 Zn2 O1 C1 -94.6(6)
C25 Zn2 O1 C1 51.5(7)
O2 Zn2 O1 C1 169.3(7)
O6 Zn2 O1 Zn1 85.4(2)
C25 Zn2 O1 Zn1 -128.5(3)
O2 Zn2 O1 Zn1 -10.78(19)
Zn7 O10 C39 O11 20.8(9)
Zn7 O10 C39 C40 -157.6(4)
Zn5 O11 C39 O10 13.6(9)
Zn5 O11 C39 C40 -167.9(4)
O14 Zn4 O4 C13 160.1(5)
O16 Zn4 O4 C13 -70.0(5)
O6 Zn4 O4 C13 36.6(5)
Zn5 Zn4 O4 C13 -14.2(6)
Zn7 Zn4 O4 C13 -114.3(4)
Zn3 Zn4 O4 C13 23.0(5)
Zn8 O7 C34 C35 164.4(5)
Zn6 O7 C34 C35 -10.5(8)
Zn8 O7 C34 C37 -13.3(8)
Zn6 O7 C34 C37 171.8(4)
O10 C39 C40 C41 2.0(9)
O11 C39 C40 C41 -176.6(6)
O10 C39 C40 C44 175.6(5)
O11 C39 C40 C44 -3.0(9)
O10 C39 C40 Fe2 89.7(6)
O11 C39 C40 Fe2 -88.9(6)
C48 Fe2 C40 C41 -166.6(9)
C44 Fe2 C40 C41 -118.1(5)
C49 Fe2 C40 C41 161.6(5)
C47 Fe2 C40 C41 46.4(10)
C46 Fe2 C40 C41 77.5(5)
C45 Fe2 C40 C41 119.4(5)
C42 Fe2 C40 C41 -36.6(4)
C43 Fe2 C40 C41 -80.2(4)
C48 Fe2 C40 C44 -48.5(10)
C49 Fe2 C40 C44 -80.3(5)
C47 Fe2 C40 C44 164.5(8)
C46 Fe2 C40 C44 -164.4(4)
C41 Fe2 C40 C44 118.1(5)
C45 Fe2 C40 C44 -122.6(4)
C42 Fe2 C40 C44 81.5(4)
C43 Fe2 C40 C44 37.9(4)
C48 Fe2 C40 C39 71.5(11)
C44 Fe2 C40 C39 120.0(6)
C49 Fe2 C40 C39 39.7(6)
C47 Fe2 C40 C39 -75.5(10)
C46 Fe2 C40 C39 -44.4(6)
C41 Fe2 C40 C39 -121.9(7)
C45 Fe2 C40 C39 -2.5(6)
C42 Fe2 C40 C39 -158.5(6)
C43 Fe2 C40 C39 157.9(6)
O13 C50 C51 C52 180.0(6)
O12 C50 C51 C52 -2.6(10)
O13 C50 C51 C55 5.2(10)
O12 C50 C51 C55 -177.4(6)
O13 C50 C51 Fe3 92.1(7)
O12 C50 C51 Fe3 -90.5(7)
C58 Fe3 C51 C52 166.7(9)
C60 Fe3 C51 C52 -125.7(5)
C55 Fe3 C51 C52 118.9(5)
C56 Fe3 C51 C52 -83.4(5)
C59 Fe3 C51 C52 -166.4(5)
C57 Fe3 C51 C52 -52.0(9)
C54 Fe3 C51 C52 81.1(4)
C53 Fe3 C51 C52 37.5(4)
C58 Fe3 C51 C55 47.8(11)
C52 Fe3 C51 C55 -118.9(5)
C60 Fe3 C51 C55 115.4(5)
C56 Fe3 C51 C55 157.6(5)
C59 Fe3 C51 C55 74.7(5)
C57 Fe3 C51 C55 -171.0(7)
C54 Fe3 C51 C55 -37.9(4)
C53 Fe3 C51 C55 -81.4(4)
C58 Fe3 C51 C50 -71.6(12)
C52 Fe3 C51 C50 121.7(7)
C60 Fe3 C51 C50 -4.0(7)
C55 Fe3 C51 C50 -119.4(7)
C56 Fe3 C51 C50 38.2(7)
C59 Fe3 C51 C50 -44.7(7)
C57 Fe3 C51 C50 69.6(10)
C54 Fe3 C51 C50 -157.3(6)
C53 Fe3 C51 C50 159.2(6)
O5 Zn1 N2 C10 78.7(8)
N1 Zn1 N2 C10 -167.0(8)
O1 Zn1 N2 C10 -89.1(10)
O2 Zn1 N2 C10 -18.2(8)
O5 Zn1 N2 C7 -92.4(7)
N1 Zn1 N2 C7 21.9(7)
O1 Zn1 N2 C7 99.8(8)
O2 Zn1 N2 C7 170.7(7)
C41 C40 C44 C43 -0.1(7)
C39 C40 C44 C43 -174.7(6)
Fe2 C40 C44 C43 -60.6(4)
C41 C40 C44 Fe2 60.5(4)
C39 C40 C44 Fe2 -114.1(6)
C48 Fe2 C44 C43 -79.8(6)
C40 Fe2 C44 C43 118.7(6)
C49 Fe2 C44 C43 -122.5(5)
C47 Fe2 C44 C43 -46.3(11)
C46 Fe2 C44 C43 161.8(10)
C41 Fe2 C44 C43 80.3(5)
C45 Fe2 C44 C43 -164.5(5)
C42 Fe2 C44 C43 37.7(4)
C48 Fe2 C44 C40 161.5(5)
C49 Fe2 C44 C40 118.8(5)
C47 Fe2 C44 C40 -165.0(8)
C46 Fe2 C44 C40 43.1(12)
C41 Fe2 C44 C40 -38.4(4)
C45 Fe2 C44 C40 76.8(5)
C42 Fe2 C44 C40 -81.0(4)
C43 Fe2 C44 C40 -118.7(6)
C33 N4 C36 C35 -173.4(6)
Zn6 N4 C36 C35 -4.2(9)
C33 N4 C36 C38 4.1(10)
Zn6 N4 C36 C38 173.3(5)
C36 N4 C33 C32 126.0(6)
Zn6 N4 C33 C32 -45.2(6)
O7 C34 C35 C36 -5.0(10)
C37 C34 C35 C36 172.7(6)
N4 C36 C35 C34 12.9(10)
C38 C36 C35 C34 -164.7(6)
C29 N3 C32 C33 175.0(5)
Zn6 N3 C32 C33 -16.6(6)
N4 C33 C32 N3 41.5(7)
C51 Fe3 C54 C55 38.9(4)
C58 Fe3 C54 C55 -121.6(5)
C52 Fe3 C54 C55 83.7(5)
C60 Fe3 C54 C55 -44.9(9)
C56 Fe3 C54 C55 162.8(12)
C59 Fe3 C54 C55 -79.1(5)
C57 Fe3 C54 C55 -163.1(5)
C53 Fe3 C54 C55 120.7(6)
C51 Fe3 C54 C53 -81.8(4)
C58 Fe3 C54 C53 117.7(5)
C52 Fe3 C54 C53 -36.9(4)
C60 Fe3 C54 C53 -165.5(7)
C55 Fe3 C54 C53 -120.7(6)
C56 Fe3 C54 C53 42.1(14)
C59 Fe3 C54 C53 160.2(5)
C57 Fe3 C54 C53 76.2(6)
C32 N3 C29 C28 171.6(5)
Zn6 N3 C29 C28 5.1(8)
C32 N3 C29 C31 -3.7(8)
Zn6 N3 C29 C31 -170.3(4)
C27 C28 C29 N3 -16.8(10)
C27 C28 C29 C31 158.8(6)
C40 C44 C43 C42 0.3(8)
Fe2 C44 C43 C42 -59.3(5)
C40 C44 C43 Fe2 59.6(4)
C48 Fe2 C43 C42 -121.4(5)
C40 Fe2 C43 C42 80.5(4)
C44 Fe2 C43 C42 118.9(6)
C49 Fe2 C43 C42 -164.2(5)
C47 Fe2 C43 C42 -79.6(6)
C46 Fe2 C43 C42 -46.0(10)
C41 Fe2 C43 C42 36.2(4)
C45 Fe2 C43 C42 161.9(9)
C48 Fe2 C43 C44 119.7(5)
C40 Fe2 C43 C44 -38.4(4)
C49 Fe2 C43 C44 76.9(6)
C47 Fe2 C43 C44 161.5(5)
C46 Fe2 C43 C44 -164.8(8)
C41 Fe2 C43 C44 -82.7(5)
C45 Fe2 C43 C44 43.0(12)
C42 Fe2 C43 C44 -118.9(6)
C53 C54 C55 C51 0.1(8)
Fe3 C54 C55 C51 -59.0(5)
C53 C54 C55 Fe3 59.1(5)
C52 C51 C55 C54 0.6(8)
C50 C51 C55 C54 176.2(6)
Fe3 C51 C55 C54 60.4(5)
C52 C51 C55 Fe3 -59.8(5)
C50 C51 C55 Fe3 115.8(7)
C51 Fe3 C55 C54 -118.2(6)
C58 Fe3 C55 C54 78.4(5)
C52 Fe3 C55 C54 -80.0(5)
C60 Fe3 C55 C54 159.5(5)
C56 Fe3 C55 C54 -168.8(8)
C59 Fe3 C55 C54 117.9(5)
C57 Fe3 C55 C54 49.6(12)
C53 Fe3 C55 C54 -36.8(4)
C58 Fe3 C55 C51 -163.4(4)
C52 Fe3 C55 C51 38.2(4)
C60 Fe3 C55 C51 -82.3(5)
C56 Fe3 C55 C51 -50.6(10)
C59 Fe3 C55 C51 -123.9(4)
C57 Fe3 C55 C51 167.8(10)
C54 Fe3 C55 C51 118.2(6)
C53 Fe3 C55 C51 81.4(4)
Zn3 O3 C13 O4 -23.5(9)
Zn3 O3 C13 C14 157.1(5)
Zn4 O4 C13 O3 -12.2(8)
Zn4 O4 C13 C14 167.2(4)
C44 C40 C41 C42 -0.1(8)
C39 C40 C41 C42 174.4(6)
Fe2 C40 C41 C42 59.8(5)
C44 C40 C41 Fe2 -59.9(4)
C39 C40 C41 Fe2 114.6(6)
C48 Fe2 C41 C42 47.3(11)
C40 Fe2 C41 C42 -119.6(6)
C44 Fe2 C41 C42 -81.0(5)
C49 Fe2 C41 C42 -166.0(8)
C47 Fe2 C41 C42 78.3(6)
C46 Fe2 C41 C42 118.9(5)
C45 Fe2 C41 C42 161.0(5)
C43 Fe2 C41 C42 -37.0(4)
C48 Fe2 C41 C40 167.0(8)
C44 Fe2 C41 C40 38.7(4)
C49 Fe2 C41 C40 -46.3(10)
C47 Fe2 C41 C40 -162.0(4)
C46 Fe2 C41 C40 -121.4(4)
C45 Fe2 C41 C40 -79.3(5)
C42 Fe2 C41 C40 119.6(6)
C43 Fe2 C41 C40 82.6(4)
C40 C41 C42 C43 0.3(8)
Fe2 C41 C42 C43 58.8(5)
C40 C41 C42 Fe2 -58.5(5)
C44 C43 C42 C41 -0.4(8)
Fe2 C43 C42 C41 -58.8(5)
C44 C43 C42 Fe2 58.4(5)
C48 Fe2 C42 C41 -161.1(5)
C40 Fe2 C42 C41 38.0(4)
C44 Fe2 C42 C41 82.7(5)
C49 Fe2 C42 C41 164.1(10)
C47 Fe2 C42 C41 -120.0(5)
C46 Fe2 C42 C41 -78.7(5)
C45 Fe2 C42 C41 -44.5(10)
C43 Fe2 C42 C41 120.7(6)
C48 Fe2 C42 C43 78.2(6)
C40 Fe2 C42 C43 -82.7(4)
C44 Fe2 C42 C43 -38.0(4)
C49 Fe2 C42 C43 43.4(12)
C47 Fe2 C42 C43 119.2(5)
C46 Fe2 C42 C43 160.6(5)
C41 Fe2 C42 C43 -120.7(6)
C45 Fe2 C42 C43 -165.2(8)
O3 C13 C14 C15 0.5(10)
O4 C13 C14 C15 -178.9(6)
O3 C13 C14 C18 -176.2(6)
O4 C13 C14 C18 4.4(10)
O3 C13 C14 Fe1 -89.2(7)
O4 C13 C14 Fe1 91.3(7)
C22 Fe1 C14 C15 -74.6(7)
C18 Fe1 C14 C15 119.3(7)
C23 Fe1 C14 C15 -115.2(6)
C21 Fe1 C14 C15 -47(2)
C17 Fe1 C14 C15 80.9(6)
C16 Fe1 C14 C15 37.6(5)
C20 Fe1 C14 C15 169.5(7)
C19 Fe1 C14 C15 -157.4(6)
C22 Fe1 C14 C18 166.1(6)
C23 Fe1 C14 C18 125.5(6)
C21 Fe1 C14 C18 -166.1(18)
C17 Fe1 C14 C18 -38.4(5)
C16 Fe1 C14 C18 -81.7(5)
C15 Fe1 C14 C18 -119.3(7)
C20 Fe1 C14 C18 50.2(9)
C19 Fe1 C14 C18 83.3(6)
C22 Fe1 C14 C13 46.7(9)
C18 Fe1 C14 C13 -119.4(8)
C23 Fe1 C14 C13 6.1(8)
C21 Fe1 C14 C13 74(2)
C17 Fe1 C14 C13 -157.9(7)
C16 Fe1 C14 C13 158.8(7)
C15 Fe1 C14 C13 121.3(8)
C20 Fe1 C14 C13 -69.2(10)
C19 Fe1 C14 C13 -36.1(8)
O5 Zn1 N1 C3 -85.4(8)
N2 Zn1 N1 C3 164.9(8)
O1 Zn1 N1 C3 13.8(8)
O2 Zn1 N1 C3 86.2(10)
O5 Zn1 N1 C6 101.1(6)
N2 Zn1 N1 C6 -8.6(6)
O1 Zn1 N1 C6 -159.7(6)
O2 Zn1 N1 C6 -87.3(8)
O15 C61 C62 C66 169.5(7)
O14 C61 C62 C66 -10.9(10)
O15 C61 C62 C63 -16.5(10)
O14 C61 C62 C63 163.1(7)
O15 C61 C62 Fe4 -103.1(7)
O14 C61 C62 Fe4 76.5(7)
C71 Fe4 C62 C66 -169.6(14)
C67 Fe4 C62 C66 50.5(12)
C68 Fe4 C62 C66 85.6(7)
C65 Fe4 C62 C66 -38.3(4)
C63 Fe4 C62 C66 -119.2(6)
C64 Fe4 C62 C66 -81.6(5)
C70 Fe4 C62 C66 165.6(5)
C69 Fe4 C62 C66 126.5(6)
C71 Fe4 C62 C63 -50.4(15)
C67 Fe4 C62 C63 169.7(11)
C66 Fe4 C62 C63 119.2(6)
C68 Fe4 C62 C63 -155.2(7)
C65 Fe4 C62 C63 80.9(5)
C64 Fe4 C62 C63 37.6(5)
C70 Fe4 C62 C63 -75.2(6)
C69 Fe4 C62 C63 -114.3(6)
C71 Fe4 C62 C61 69.0(16)
C67 Fe4 C62 C61 -70.9(13)
C66 Fe4 C62 C61 -121.4(7)
C68 Fe4 C62 C61 -35.8(8)
C65 Fe4 C62 C61 -159.8(7)
C63 Fe4 C62 C61 119.4(7)
C64 Fe4 C62 C61 157.0(7)
C70 Fe4 C62 C61 44.2(8)
C69 Fe4 C62 C61 5.1(8)
C55 C54 C53 C52 -0.8(8)
Fe3 C54 C53 C52 57.5(5)
C55 C54 C53 Fe3 -58.3(5)
C51 Fe3 C53 C52 -38.7(4)
C58 Fe3 C53 C52 158.1(5)
C60 Fe3 C53 C52 37.4(13)
C55 Fe3 C53 C52 -83.5(5)
C56 Fe3 C53 C52 73.2(6)
C59 Fe3 C53 C52 -165.0(8)
C57 Fe3 C53 C52 115.4(5)
C54 Fe3 C53 C52 -120.3(6)
C51 Fe3 C53 C54 81.6(4)
C58 Fe3 C53 C54 -81.6(6)
C52 Fe3 C53 C54 120.3(6)
C60 Fe3 C53 C54 157.7(11)
C55 Fe3 C53 C54 36.8(4)
C56 Fe3 C53 C54 -166.5(5)
C59 Fe3 C53 C54 -44.7(10)
C57 Fe3 C53 C54 -124.3(5)
Zn8 O8 C27 C28 -144.5(5)
Zn6 O8 C27 C28 18.2(8)
Zn8 O8 C27 C30 32.9(8)
Zn6 O8 C27 C30 -164.4(4)
C29 C28 C27 O8 3.8(10)
C29 C28 C27 C30 -173.5(6)
C18 C14 C15 C16 0.7(8)
C13 C14 C15 C16 -176.5(6)
Fe1 C14 C15 C16 -58.8(5)
C18 C14 C15 Fe1 59.5(5)
C13 C14 C15 Fe1 -117.6(7)
C22 Fe1 C15 C14 127.7(6)
C18 Fe1 C15 C14 -38.5(4)
C23 Fe1 C15 C14 83.7(6)
C21 Fe1 C15 C14 168.9(5)
C17 Fe1 C15 C14 -82.8(5)
C16 Fe1 C15 C14 -119.4(7)
C20 Fe1 C15 C14 -151(2)
C19 Fe1 C15 C14 45.6(10)
C14 Fe1 C15 C16 119.4(7)
C22 Fe1 C15 C16 -112.9(7)
C18 Fe1 C15 C16 80.9(6)
C23 Fe1 C15 C16 -156.9(6)
C21 Fe1 C15 C16 -71.7(7)
C17 Fe1 C15 C16 36.6(6)
C20 Fe1 C15 C16 -32(2)
C19 Fe1 C15 C16 165.0(9)
C48 Fe2 C47 C46 -120.0(8)
C40 Fe2 C47 C46 42.5(12)
C44 Fe2 C47 C46 -165.9(8)
C49 Fe2 C47 C46 -82.0(6)
C41 Fe2 C47 C46 77.0(6)
C45 Fe2 C47 C46 -37.8(6)
C42 Fe2 C47 C46 117.9(6)
C43 Fe2 C47 C46 160.0(5)
C40 Fe2 C47 C48 162.5(8)
C44 Fe2 C47 C48 -46.0(12)
C49 Fe2 C47 C48 38.0(6)
C46 Fe2 C47 C48 120.0(8)
C41 Fe2 C47 C48 -163.0(5)
C45 Fe2 C47 C48 82.1(6)
C42 Fe2 C47 C48 -122.1(6)
C43 Fe2 C47 C48 -80.0(7)
C54 C53 C52 C51 1.1(8)
Fe3 C53 C52 C51 59.2(5)
C54 C53 C52 Fe3 -58.1(5)
C55 C51 C52 C53 -1.0(8)
C50 C51 C52 C53 -176.5(6)
Fe3 C51 C52 C53 -61.0(5)
C55 C51 C52 Fe3 59.9(5)
C50 C51 C52 Fe3 -115.5(7)
C51 Fe3 C52 C53 118.6(6)
C58 Fe3 C52 C53 -51.0(10)
C60 Fe3 C52 C53 -167.7(5)
C55 Fe3 C52 C53 80.4(4)
C56 Fe3 C52 C53 -126.2(5)
C59 Fe3 C52 C53 159.0(11)
C57 Fe3 C52 C53 -83.7(5)
C54 Fe3 C52 C53 37.0(4)
C58 Fe3 C52 C51 -169.7(8)
C60 Fe3 C52 C51 73.7(5)
C55 Fe3 C52 C51 -38.2(4)
C56 Fe3 C52 C51 115.1(5)
C59 Fe3 C52 C51 40.4(13)
C57 Fe3 C52 C51 157.7(4)
C54 Fe3 C52 C51 -81.6(4)
C53 Fe3 C52 C51 -118.6(6)
C48 C47 C46 C45 0.9(9)
Fe2 C47 C46 C45 59.7(5)
C48 C47 C46 Fe2 -58.8(6)
C48 Fe2 C46 C47 37.0(6)
C40 Fe2 C46 C47 -163.2(5)
C44 Fe2 C46 C47 164.2(9)
C49 Fe2 C46 C47 81.6(6)
C41 Fe2 C46 C47 -121.0(6)
C45 Fe2 C46 C47 119.5(8)
C42 Fe2 C46 C47 -80.3(6)
C43 Fe2 C46 C47 -47.1(11)
C48 Fe2 C46 C45 -82.5(6)
C40 Fe2 C46 C45 77.3(6)
C44 Fe2 C46 C45 44.7(13)
C49 Fe2 C46 C45 -37.9(5)
C47 Fe2 C46 C45 -119.5(8)
C41 Fe2 C46 C45 119.5(5)
C42 Fe2 C46 C45 160.2(5)
C43 Fe2 C46 C45 -166.6(8)
C71 Fe4 C65 C64 85.3(6)
C67 Fe4 C65 C64 127.1(7)
C62 Fe4 C65 C64 -80.8(5)
C66 Fe4 C65 C64 -118.7(7)
C68 Fe4 C65 C64 172.3(7)
C63 Fe4 C65 C64 -35.7(5)
C70 Fe4 C65 C64 48.6(12)
C69 Fe4 C65 C64 -153.8(17)
C71 Fe4 C65 C66 -156.0(5)
C67 Fe4 C65 C66 -114.3(7)
C62 Fe4 C65 C66 37.9(4)
C68 Fe4 C65 C66 -69.0(8)
C63 Fe4 C65 C66 82.9(5)
C64 Fe4 C65 C66 118.7(7)
C70 Fe4 C65 C66 167.2(9)
C69 Fe4 C65 C66 -35.1(19)
C47 C46 C45 C49 -1.3(9)
Fe2 C46 C45 C49 58.5(5)
C47 C46 C45 Fe2 -59.7(5)
C48 Fe2 C45 C49 -39.0(5)
C40 Fe2 C45 C49 119.5(5)
C44 Fe2 C45 C49 77.3(6)
C47 Fe2 C45 C49 -82.1(6)
C46 Fe2 C45 C49 -119.0(8)
C41 Fe2 C45 C49 162.1(5)
C42 Fe2 C45 C49 -166.2(8)
C43 Fe2 C45 C49 44.7(12)
C48 Fe2 C45 C46 80.0(6)
C40 Fe2 C45 C46 -121.5(5)
C44 Fe2 C45 C46 -163.8(5)
C49 Fe2 C45 C46 119.0(8)
C47 Fe2 C45 C46 36.8(5)
C41 Fe2 C45 C46 -79.0(6)
C42 Fe2 C45 C46 -47.2(11)
C43 Fe2 C45 C46 163.7(9)
C51 Fe3 C57 C58 -162.2(7)
C52 Fe3 C57 C58 160.3(5)
C60 Fe3 C57 C58 -80.1(5)
C55 Fe3 C57 C58 37.7(13)
C56 Fe3 C57 C58 -118.3(8)
C59 Fe3 C57 C58 -36.4(5)
C54 Fe3 C57 C58 75.6(6)
C53 Fe3 C57 C58 117.4(5)
C51 Fe3 C57 C56 -43.9(10)
C58 Fe3 C57 C56 118.3(8)
C52 Fe3 C57 C56 -81.5(6)
C60 Fe3 C57 C56 38.2(6)
C55 Fe3 C57 C56 155.9(10)
C59 Fe3 C57 C56 81.8(6)
C54 Fe3 C57 C56 -166.1(6)
C53 Fe3 C57 C56 -124.3(6)
C58 C57 C56 C60 -1.2(10)
Fe3 C57 C56 C60 -59.7(6)
C58 C57 C56 Fe3 58.6(6)
C51 Fe3 C56 C60 -80.9(6)
C58 Fe3 C56 C60 80.4(6)
C52 Fe3 C56 C60 -124.6(5)
C55 Fe3 C56 C60 -44.6(11)
C59 Fe3 C56 C60 37.2(5)
C57 Fe3 C56 C60 118.4(8)
C54 Fe3 C56 C60 162.0(11)
C53 Fe3 C56 C60 -165.2(5)
C51 Fe3 C56 C57 160.7(5)
C58 Fe3 C56 C57 -38.0(5)
C52 Fe3 C56 C57 117.0(6)
C60 Fe3 C56 C57 -118.4(8)
C55 Fe3 C56 C57 -163.0(7)
C59 Fe3 C56 C57 -81.2(6)
C54 Fe3 C56 C57 43.6(15)
C53 Fe3 C56 C57 76.4(7)
C63 C62 C66 C65 -0.2(8)
C61 C62 C66 C65 174.6(6)
Fe4 C62 C66 C65 59.2(5)
C63 C62 C66 Fe4 -59.4(5)
C61 C62 C66 Fe4 115.4(7)
C64 C65 C66 C62 1.0(9)
Fe4 C65 C66 C62 -59.1(5)
C64 C65 C66 Fe4 60.1(6)
C71 Fe4 C66 C62 173.4(9)
C67 Fe4 C66 C62 -156.8(6)
C68 Fe4 C66 C62 -110.5(7)
C65 Fe4 C66 C62 119.1(6)
C63 Fe4 C66 C62 38.5(4)
C64 Fe4 C66 C62 81.5(4)
C70 Fe4 C66 C62 -42.6(15)
C69 Fe4 C66 C62 -71.6(7)
C71 Fe4 C66 C65 54.3(11)
C67 Fe4 C66 C65 84.1(8)
C62 Fe4 C66 C65 -119.1(6)
C68 Fe4 C66 C65 130.5(8)
C63 Fe4 C66 C65 -80.6(5)
C64 Fe4 C66 C65 -37.5(5)
C70 Fe4 C66 C65 -161.6(13)
C69 Fe4 C66 C65 169.3(7)
C14 Fe1 C23 C19 -109.4(6)
C22 Fe1 C23 C19 120.8(10)
C18 Fe1 C23 C19 -66.2(8)
C21 Fe1 C23 C19 82.1(7)
C17 Fe1 C23 C19 -28.3(19)
C16 Fe1 C23 C19 171.7(8)
C15 Fe1 C23 C19 -152.2(6)
C20 Fe1 C23 C19 37.8(6)
C14 Fe1 C23 C22 129.9(7)
C18 Fe1 C23 C22 173.0(7)
C21 Fe1 C23 C22 -38.6(7)
C17 Fe1 C23 C22 -149.1(14)
C16 Fe1 C23 C22 50.9(13)
C15 Fe1 C23 C22 87.0(8)
C20 Fe1 C23 C22 -83.0(8)
C19 Fe1 C23 C22 -120.8(10)
C6 N1 C3 C2 170.5(8)
Zn1 N1 C3 C2 -2.4(13)
C6 N1 C3 C5 -7.0(14)
Zn1 N1 C3 C5 -179.9(6)
C57 C56 C60 C59 0.3(10)
Fe3 C56 C60 C59 -60.1(6)
C57 C56 C60 Fe3 60.4(6)
C51 Fe3 C60 C59 -123.6(6)
C58 Fe3 C60 C59 37.9(6)
C52 Fe3 C60 C59 -165.2(5)
C55 Fe3 C60 C59 -80.3(6)
C56 Fe3 C60 C59 119.8(8)
C57 Fe3 C60 C59 81.6(6)
C54 Fe3 C60 C59 -48.8(10)
C53 Fe3 C60 C59 165.9(10)
C51 Fe3 C60 C56 116.6(5)
C58 Fe3 C60 C56 -81.9(6)
C52 Fe3 C60 C56 75.0(6)
C55 Fe3 C60 C56 159.9(5)
C59 Fe3 C60 C56 -119.8(8)
C57 Fe3 C60 C56 -38.1(5)
C54 Fe3 C60 C56 -168.5(7)
C53 Fe3 C60 C56 46.1(14)
C56 C57 C58 C59 1.6(10)
Fe3 C57 C58 C59 60.5(6)
C56 C57 C58 Fe3 -58.9(6)
C51 Fe3 C58 C59 35.7(13)
C52 Fe3 C58 C59 -166.4(7)
C60 Fe3 C58 C59 -38.3(6)
C55 Fe3 C58 C59 72.3(7)
C56 Fe3 C58 C59 -82.5(6)
C57 Fe3 C58 C59 -120.8(8)
C54 Fe3 C58 C59 114.5(6)
C53 Fe3 C58 C59 157.1(5)
C51 Fe3 C58 C57 156.5(9)
C52 Fe3 C58 C57 -45.6(10)
C60 Fe3 C58 C57 82.5(6)
C55 Fe3 C58 C57 -166.9(5)
C56 Fe3 C58 C57 38.3(5)
C59 Fe3 C58 C57 120.8(8)
C54 Fe3 C58 C57 -124.7(5)
C53 Fe3 C58 C57 -82.0(6)
C15 C14 C18 C17 -0.8(8)
C13 C14 C18 C17 176.4(6)
Fe1 C14 C18 C17 59.8(5)
C15 C14 C18 Fe1 -60.5(5)
C13 C14 C18 Fe1 116.7(6)
C14 Fe1 C18 C17 -118.1(7)
C22 Fe1 C18 C17 -173(2)
C23 Fe1 C18 C17 165.8(7)
C21 Fe1 C18 C17 56.5(10)
C16 Fe1 C18 C17 -37.4(5)
C15 Fe1 C18 C17 -81.0(6)
C20 Fe1 C18 C17 87.6(6)
C19 Fe1 C18 C17 128.7(6)
C22 Fe1 C18 C14 -55(2)
C23 Fe1 C18 C14 -76.0(7)
C21 Fe1 C18 C14 174.7(7)
C17 Fe1 C18 C14 118.1(7)
C16 Fe1 C18 C14 80.8(5)
C15 Fe1 C18 C14 37.2(4)
C20 Fe1 C18 C14 -154.2(5)
C19 Fe1 C18 C14 -113.1(5)
C66 C65 C64 C63 -1.5(10)
Fe4 C65 C64 C63 57.6(6)
C66 C65 C64 Fe4 -59.1(5)
C71 Fe4 C64 C63 123.7(6)
C67 Fe4 C64 C63 165.2(7)
C62 Fe4 C64 C63 -39.2(5)
C66 Fe4 C64 C63 -83.6(5)
C68 Fe4 C64 C63 -151(2)
C65 Fe4 C64 C63 -122.4(7)
C70 Fe4 C64 C63 79.6(7)
C69 Fe4 C64 C63 43.0(12)
C71 Fe4 C64 C65 -114.0(6)
C67 Fe4 C64 C65 -72.4(7)
C62 Fe4 C64 C65 83.1(5)
C66 Fe4 C64 C65 38.8(5)
C68 Fe4 C64 C65 -29(2)
C63 Fe4 C64 C65 122.4(7)
C70 Fe4 C64 C65 -158.1(6)
C69 Fe4 C64 C65 165.3(9)
C46 C47 C48 C49 -0.2(9)
Fe2 C47 C48 C49 -59.6(6)
C46 C47 C48 Fe2 59.4(6)
C40 Fe2 C48 C47 -162.3(8)
C44 Fe2 C48 C47 161.5(5)
C49 Fe2 C48 C47 -119.6(8)
C46 Fe2 C48 C47 -36.8(5)
C41 Fe2 C48 C47 42.4(12)
C45 Fe2 C48 C47 -81.0(6)
C42 Fe2 C48 C47 76.8(6)
C43 Fe2 C48 C47 118.8(5)
C40 Fe2 C48 C49 -42.7(12)
C44 Fe2 C48 C49 -78.9(6)
C47 Fe2 C48 C49 119.6(8)
C46 Fe2 C48 C49 82.8(6)
C41 Fe2 C48 C49 162.0(8)
C45 Fe2 C48 C49 38.6(5)
C42 Fe2 C48 C49 -163.6(5)
C43 Fe2 C48 C49 -121.6(6)
Zn1 O1 C1 C2 14.6(10)
Zn2 O1 C1 C2 -165.5(6)
Zn1 O1 C1 C4 -168.2(5)
Zn2 O1 C1 C4 11.8(10)
C19 C23 C22 C21 1.2(11)
Fe1 C23 C22 C21 61.1(7)
C19 C23 C22 Fe1 -59.9(7)
C14 Fe1 C22 C21 171.8(6)
C18 Fe1 C22 C21 -142.7(18)
C23 Fe1 C22 C21 -117.0(11)
C17 Fe1 C22 C21 46.5(14)
C16 Fe1 C22 C21 85.9(8)
C15 Fe1 C22 C21 129.9(7)
C20 Fe1 C22 C21 -38.1(7)
C19 Fe1 C22 C21 -81.0(8)
C14 Fe1 C22 C23 -71.2(9)
C18 Fe1 C22 C23 -26(2)
C21 Fe1 C22 C23 117.0(11)
C17 Fe1 C22 C23 163.6(9)
C16 Fe1 C22 C23 -157.0(7)
C15 Fe1 C22 C23 -113.1(7)
C20 Fe1 C22 C23 78.9(8)
C19 Fe1 C22 C23 36.1(7)
O1 C1 C2 C3 3.8(13)
C4 C1 C2 C3 -173.3(8)
N1 C3 C2 C1 -10.7(14)
C5 C3 C2 C1 166.9(8)
C14 Fe1 C20 C19 50.0(11)
C22 Fe1 C20 C19 -81.9(7)
C18 Fe1 C20 C19 84.3(8)
C23 Fe1 C20 C19 -37.7(6)
C21 Fe1 C20 C19 -119.7(10)
C17 Fe1 C20 C19 127.8(7)
C16 Fe1 C20 C19 166.2(7)
C15 Fe1 C20 C19 -167.4(19)
C14 Fe1 C20 C21 169.6(6)
C22 Fe1 C20 C21 37.8(6)
C18 Fe1 C20 C21 -156.0(6)
C23 Fe1 C20 C21 82.0(7)
C17 Fe1 C20 C21 -112.5(7)
C16 Fe1 C20 C21 -74.1(8)
C15 Fe1 C20 C21 -48(2)
C19 Fe1 C20 C21 119.7(10)
C14 C15 C16 C17 -0.3(9)
Fe1 C15 C16 C17 -58.6(6)
C14 C15 C16 Fe1 58.3(5)
C14 Fe1 C16 C17 83.4(6)
C22 Fe1 C16 C17 -152.1(6)
C18 Fe1 C16 C17 38.3(5)
C23 Fe1 C16 C17 172.0(9)
C21 Fe1 C16 C17 -108.7(6)
C15 Fe1 C16 C17 120.8(8)
C20 Fe1 C16 C17 -66.9(8)
C19 Fe1 C16 C17 -29.5(18)
C14 Fe1 C16 C15 -37.4(5)
C22 Fe1 C16 C15 87.1(7)
C18 Fe1 C16 C15 -82.5(5)
C23 Fe1 C16 C15 51.2(11)
C21 Fe1 C16 C15 130.5(6)
C17 Fe1 C16 C15 -120.8(8)
C20 Fe1 C16 C15 172.3(6)
C19 Fe1 C16 C15 -150.2(14)
C23 C22 C21 C20 -0.6(11)
Fe1 C22 C21 C20 60.4(7)
C23 C22 C21 Fe1 -61.0(7)
C19 C20 C21 C22 -0.3(11)
Fe1 C20 C21 C22 -59.8(7)
C19 C20 C21 Fe1 59.5(6)
C14 Fe1 C21 C22 -34(2)
C18 Fe1 C21 C22 164.6(8)
C23 Fe1 C21 C22 38.9(8)
C17 Fe1 C21 C22 -157.1(8)
C16 Fe1 C21 C22 -113.6(8)
C15 Fe1 C21 C22 -72.5(9)
C20 Fe1 C21 C22 118.6(10)
C19 Fe1 C21 C22 81.8(8)
C14 Fe1 C21 C20 -152.2(17)
C22 Fe1 C21 C20 -118.6(10)
C18 Fe1 C21 C20 46.1(11)
C23 Fe1 C21 C20 -79.6(7)
C17 Fe1 C21 C20 84.3(7)
C16 Fe1 C21 C20 127.9(7)
C15 Fe1 C21 C20 168.9(6)
C19 Fe1 C21 C20 -36.7(6)
C46 C45 C49 C48 1.1(8)
Fe2 C45 C49 C48 59.9(5)
C46 C45 C49 Fe2 -58.8(5)
C47 C48 C49 C45 -0.6(9)
Fe2 C48 C49 C45 -60.8(5)
C47 C48 C49 Fe2 60.3(6)
C48 Fe2 C49 C45 117.5(8)
C40 Fe2 C49 C45 -79.0(6)
C44 Fe2 C49 C45 -122.1(5)
C47 Fe2 C49 C45 80.6(5)
C46 Fe2 C49 C45 37.8(5)
C41 Fe2 C49 C45 -44.9(11)
C42 Fe2 C49 C45 163.3(9)
C43 Fe2 C49 C45 -164.0(5)
C40 Fe2 C49 C48 163.5(5)
C44 Fe2 C49 C48 120.4(5)
C47 Fe2 C49 C48 -36.9(5)
C46 Fe2 C49 C48 -79.6(6)
C41 Fe2 C49 C48 -162.3(8)
C45 Fe2 C49 C48 -117.5(8)
C42 Fe2 C49 C48 45.9(13)
C43 Fe2 C49 C48 78.5(6)
C22 C23 C19 C20 -1.4(11)
Fe1 C23 C19 C20 -60.2(7)
C22 C23 C19 Fe1 58.8(7)
C21 C20 C19 C23 1.0(11)
Fe1 C20 C19 C23 59.7(7)
C21 C20 C19 Fe1 -58.6(6)
C14 Fe1 C19 C23 87.8(7)
C22 Fe1 C19 C23 -37.0(6)
C18 Fe1 C19 C23 131.2(6)
C21 Fe1 C19 C23 -80.6(7)
C17 Fe1 C19 C23 171.1(6)
C16 Fe1 C19 C23 -165.6(14)
C15 Fe1 C19 C23 56.6(11)
C20 Fe1 C19 C23 -118.3(10)
C14 Fe1 C19 C20 -153.9(7)
C22 Fe1 C19 C20 81.2(7)
C18 Fe1 C19 C20 -110.5(7)
C23 Fe1 C19 C20 118.3(10)
C21 Fe1 C19 C20 37.7(7)
C17 Fe1 C19 C20 -70.6(8)
C16 Fe1 C19 C20 -47.3(19)
C15 Fe1 C19 C20 174.9(8)
C65 C64 C63 C62 1.4(9)
Fe4 C64 C63 C62 58.8(5)
C65 C64 C63 Fe4 -57.4(6)
C66 C62 C63 C64 -0.7(8)
C61 C62 C63 C64 -175.6(7)
Fe4 C62 C63 C64 -60.0(5)
C66 C62 C63 Fe4 59.3(5)
C61 C62 C63 Fe4 -115.7(7)
C71 Fe4 C63 C64 -77.2(7)
C67 Fe4 C63 C64 -45.6(19)
C62 Fe4 C63 C64 118.2(7)
C66 Fe4 C63 C64 80.5(6)
C68 Fe4 C63 C64 168.0(10)
C65 Fe4 C63 C64 35.8(5)
C70 Fe4 C63 C64 -117.6(6)
C69 Fe4 C63 C64 -159.4(7)
C71 Fe4 C63 C62 164.6(5)
C67 Fe4 C63 C62 -163.8(16)
C66 Fe4 C63 C62 -37.8(4)
C68 Fe4 C63 C62 49.7(11)
C65 Fe4 C63 C62 -82.4(5)
C64 Fe4 C63 C62 -118.2(7)
C70 Fe4 C63 C62 124.1(5)
C69 Fe4 C63 C62 82.4(6)
C57 C58 C59 C60 -1.4(10)
Fe3 C58 C59 C60 59.0(6)
C57 C58 C59 Fe3 -60.5(6)
C56 C60 C59 C58 0.7(10)
Fe3 C60 C59 C58 -58.9(6)
C56 C60 C59 Fe3 59.6(6)
C51 Fe3 C59 C58 -167.1(5)
C52 Fe3 C59 C58 161.6(10)
C60 Fe3 C59 C58 118.2(9)
C55 Fe3 C59 C58 -125.4(6)
C56 Fe3 C59 C58 80.7(6)
C57 Fe3 C59 C58 36.8(6)
C54 Fe3 C59 C58 -84.0(7)
C53 Fe3 C59 C58 -52.2(11)
C51 Fe3 C59 C60 74.7(7)
C58 Fe3 C59 C60 -118.2(9)
C52 Fe3 C59 C60 43.4(15)
C55 Fe3 C59 C60 116.4(6)
C56 Fe3 C59 C60 -37.5(5)
C57 Fe3 C59 C60 -81.4(6)
C54 Fe3 C59 C60 157.9(5)
C53 Fe3 C59 C60 -170.4(7)
C15 C16 C17 C18 -0.2(10)
Fe1 C16 C17 C18 -59.0(6)
C15 C16 C17 Fe1 58.8(6)
C14 C18 C17 C16 0.6(9)
Fe1 C18 C17 C16 59.7(6)
C14 C18 C17 Fe1 -59.2(5)
C14 Fe1 C17 C16 -80.2(5)
C22 Fe1 C17 C16 57.8(12)
C18 Fe1 C17 C16 -119.0(7)
C23 Fe1 C17 C16 -166.7(15)
C21 Fe1 C17 C16 89.7(7)
C15 Fe1 C17 C16 -36.8(5)
C20 Fe1 C17 C16 132.3(6)
C19 Fe1 C17 C16 171.2(5)
C14 Fe1 C17 C18 38.9(5)
C22 Fe1 C17 C18 176.9(9)
C23 Fe1 C17 C18 -47.7(17)
C21 Fe1 C17 C18 -151.3(6)
C16 Fe1 C17 C18 119.0(7)
C15 Fe1 C17 C18 82.2(5)
C20 Fe1 C17 C18 -108.7(6)
C19 Fe1 C17 C18 -69.8(7)
O16 Zn7 O9 C72 166.9(5)
O15 Zn7 O9 C72 -61.9(6)
O10 Zn7 O9 C72 44.3(6)
Zn4 Zn7 O9 C72 -160.0(5)
Zn5 Zn7 O9 C72 121.8(5)
O16 Zn7 O9 Zn8 -36.3(3)
O15 Zn7 O9 Zn8 94.9(3)
O10 Zn7 O9 Zn8 -158.9(2)
Zn4 Zn7 O9 Zn8 -3.2(6)
Zn5 Zn7 O9 Zn8 -81.4(3)
C74 Zn8 O9 C72 -1.3(7)
O7 Zn8 O9 C72 -143.8(6)
O8 Zn8 O9 C72 138.4(6)
C74 Zn8 O9 Zn7 -157.6(3)
O7 Zn8 O9 Zn7 60.0(3)
O8 Zn8 O9 Zn7 -17.9(3)
Zn7 O9 C72 C73 82.4(7)
Zn8 O9 C72 C73 -72.8(7)
Zn1 O2 C8 C9 -13.8(11)
Zn2 O2 C8 C9 168.7(6)
Zn1 O2 C8 C11 165.5(6)
Zn2 O2 C8 C11 -12.1(11)
O9 Zn8 C74 C75 -41.1(8)
O7 Zn8 C74 C75 90.1(7)
O8 Zn8 C74 C75 -170.0(6)
O6 Zn2 C25 C26 -87.6(13)
O1 Zn2 C25 C26 144.1(12)
O2 Zn2 C25 C26 55.1(13)
C7 N2 C10 C9 -178.9(9)
Zn1 N2 C10 C9 11.3(13)
C7 N2 C10 C12 -0.7(16)
Zn1 N2 C10 C12 -170.5(8)
O2 C8 C9 C10 -0.7(15)
C11 C8 C9 C10 -179.9(9)
N2 C10 C9 C8 2.3(15)
C12 C10 C9 C8 -176.0(10)
C10 N2 C7 C6 156.4(10)
Zn1 N2 C7 C6 -32.3(12)
N2 C7 C6 N1 26.2(15)
C3 N1 C6 C7 179.5(10)
Zn1 N1 C6 C7 -6.7(12)
C71 Fe4 C70 C69 119.2(11)
C67 Fe4 C70 C69 83.5(9)
C62 Fe4 C70 C69 -71.0(9)
C66 Fe4 C70 C69 -38.1(18)
C68 Fe4 C70 C69 35.6(8)
C65 Fe4 C70 C69 171.1(9)
C63 Fe4 C70 C69 -113.4(8)
C64 Fe4 C70 C69 -154.8(8)
C67 Fe4 C70 C71 -35.7(8)
C62 Fe4 C70 C71 169.8(6)
C66 Fe4 C70 C71 -157.3(12)
C68 Fe4 C70 C71 -83.6(8)
C65 Fe4 C70 C71 51.8(13)
C63 Fe4 C70 C71 127.4(7)
C64 Fe4 C70 C71 86.0(8)
C69 Fe4 C70 C71 -119.2(11)
C69 C70 C71 C67 -0.3(13)
Fe4 C70 C71 C67 58.9(8)
C69 C70 C71 Fe4 -59.3(7)
C62 Fe4 C71 C67 -153.5(13)
C66 Fe4 C71 C67 42.5(14)
C68 Fe4 C71 C67 -42.2(9)
C65 Fe4 C71 C67 81.3(10)
C63 Fe4 C71 C67 166.6(8)
C64 Fe4 C71 C67 124.6(9)
C70 Fe4 C71 C67 -121.8(12)
C69 Fe4 C71 C67 -84.6(9)
C67 Fe4 C71 C70 121.8(12)
C62 Fe4 C71 C70 -31.6(18)
C66 Fe4 C71 C70 164.3(8)
C68 Fe4 C71 C70 79.6(8)
C65 Fe4 C71 C70 -156.9(7)
C63 Fe4 C71 C70 -71.6(8)
C64 Fe4 C71 C70 -113.6(7)
C69 Fe4 C71 C70 37.2(7)
C71 C70 C69 C68 0.5(13)
Fe4 C70 C69 C68 -57.4(8)
C71 C70 C69 Fe4 57.9(7)
C71 Fe4 C69 C68 83.8(9)
C67 Fe4 C69 C68 41.0(8)
C62 Fe4 C69 C68 -111.6(9)
C66 Fe4 C69 C68 -71.3(10)
C65 Fe4 C69 C68 -43(2)
C63 Fe4 C69 C68 -155.1(8)
C64 Fe4 C69 C68 175.2(9)
C70 Fe4 C69 C68 121.9(12)
C71 Fe4 C69 C70 -38.1(7)
C67 Fe4 C69 C70 -80.9(8)
C62 Fe4 C69 C70 126.4(8)
C66 Fe4 C69 C70 166.8(7)
C68 Fe4 C69 C70 -121.9(12)
C65 Fe4 C69 C70 -165.3(14)
C63 Fe4 C69 C70 83.0(8)
C64 Fe4 C69 C70 53.3(13)
C70 C69 C68 C67 -0.5(13)
Fe4 C69 C68 C67 -58.4(7)
C70 C69 C68 Fe4 57.9(8)
C71 Fe4 C68 C69 -80.1(9)
C67 Fe4 C68 C69 -118.2(12)
C62 Fe4 C68 C69 83.3(9)
C66 Fe4 C68 C69 126.4(8)
C65 Fe4 C68 C69 166.6(7)
C63 Fe4 C68 C69 48.8(14)
C64 Fe4 C68 C69 -169.8(18)
C70 Fe4 C68 C69 -36.0(8)
C71 Fe4 C68 C67 38.0(7)
C62 Fe4 C68 C67 -158.6(7)
C66 Fe4 C68 C67 -115.4(7)
C65 Fe4 C68 C67 -75.2(9)
C63 Fe4 C68 C67 167.0(8)
C64 Fe4 C68 C67 -52(2)
C70 Fe4 C68 C67 82.1(8)
C69 Fe4 C68 C67 118.2(12)
C70 C71 C67 C68 0.1(13)
Fe4 C71 C67 C68 59.6(7)
C70 C71 C67 Fe4 -59.5(8)
C69 C68 C67 C71 0.3(13)
Fe4 C68 C67 C71 -60.8(8)
C69 C68 C67 Fe4 61.0(8)
C62 Fe4 C67 C71 163.9(8)
C66 Fe4 C67 C71 -160.5(7)
C68 Fe4 C67 C71 116.0(12)
C65 Fe4 C67 C71 -116.5(8)
C63 Fe4 C67 C71 -41(2)
C64 Fe4 C67 C71 -76.2(10)
C70 Fe4 C67 C71 36.6(8)
C69 Fe4 C67 C71 79.4(9)
C71 Fe4 C67 C68 -116.0(12)
C62 Fe4 C67 C68 47.9(14)
C66 Fe4 C67 C68 83.5(9)
C65 Fe4 C67 C68 127.4(8)
C63 Fe4 C67 C68 -156.9(15)
C64 Fe4 C67 C68 167.8(8)
C70 Fe4 C67 C68 -79.4(8)
C69 Fe4 C67 C68 -36.6(8)
O6 Zn3 O5 C24 -169.9(8)
O13 Zn3 O5 C24 60.4(8)
O3 Zn3 O5 C24 -44.6(8)
Zn5 Zn3 O5 C24 148.0(7)
Zn4 Zn3 O5 C24 -125.8(8)
O6 Zn3 O5 Zn1 6.8(5)
O13 Zn3 O5 Zn1 -122.9(3)
O3 Zn3 O5 Zn1 132.1(3)
Zn5 Zn3 O5 Zn1 -35.3(5)
Zn4 Zn3 O5 Zn1 50.9(5)
N1 Zn1 O5 C24 -53.4(9)
N2 Zn1 O5 C24 38.4(9)
O1 Zn1 O5 C24 -147.7(8)
O2 Zn1 O5 C24 131.0(8)
N1 Zn1 O5 Zn3 129.8(4)
N2 Zn1 O5 Zn3 -138.4(4)
O1 Zn1 O5 Zn3 35.5(4)
O2 Zn1 O5 Zn3 -45.7(4)
Zn3 O5 C24 C24A -91.3(10)
Zn1 O5 C24 C24A 92.1(10)
